data_4101474
loop_
_publ_author_name
'Cai, Ting'
'Slebodnick, Carla'
'Xu, Liaosa'
'Harich, Kim'
'Glass, Thomas E'
'Chancellor, Christopher'
'Fettinger, James C'
'Olmstead, Marilyn M'
'Balch, Alan L'
'Gibson, Harry W'
'Dorn, Harry C'

_publ_section_title
;
 A pirouette on a metallofullerene sphere: interconversion of isomers
 of N-tritylpyrrolidino I(h) Sc3N@C80.
;
_journal_issue 19
_journal_name_full 'Journal of the American Chemical Society'
_journal_page_first 6486
_journal_page_last 6492
_journal_paper_doi 10.1021/ja0601843
_journal_volume 128
_journal_year 2006
_chemical_formula_moiety '(C101 H19 N2 Sc3), 2.25(C S2), 0.75(C6 H6)'
_chemical_formula_sum 'C107.75 H23.5 N2 S4.5 Sc3'
_chemical_formula_weight 1624.94
_chemical_name_common 'Sc3N@N-trityl-3,4-fullero[C80]pyrrolidine, 2.25CS2, 0.75benzene solvate'
_chemical_name_systematic
; 
 ? 
;
_space_group_IT_number 2
_symmetry_cell_setting triclinic
_symmetry_space_group_name_Hall '-P 1'
_symmetry_space_group_name_H-M 'P -1'
_atom_sites_solution_hydrogens geom
_atom_sites_solution_primary direct
_atom_sites_solution_secondary difmap
_audit_creation_method SHELXL-97
_cell_angle_alpha 99.521(1)
_cell_angle_beta 106.034(1)
_cell_angle_gamma 102.488(1)
_cell_formula_units_Z 2
_cell_length_a 11.0127(8)
_cell_length_b 16.3870(8)
_cell_length_c 18.7355(11)
_cell_measurement_reflns_used 8425
_cell_measurement_temperature 90(2)
_cell_measurement_theta_max 30.5
_cell_measurement_theta_min 2.5
_cell_volume 3080.0(3)
_computing_cell_refinement SAINT
_computing_data_collection APEX2
_computing_data_reduction SAINT
_computing_publication_material SHELXL-97
_computing_structure_refinement 'SHELXL-97 (Sheldrick, 1997)'
_computing_structure_solution 'SHELXS-97 (Sheldrick, 1990)'
_diffrn_ambient_temperature 90(2)
_diffrn_detector_area_resol_mean 8.2
_diffrn_measured_fraction_theta_full 0.999
_diffrn_measured_fraction_theta_max 0.999
_diffrn_measurement_device_type 'Bruker ApexII'
_diffrn_measurement_method \w
_diffrn_radiation_monochromator graphite
_diffrn_radiation_source 'fine-focus sealed tube'
_diffrn_radiation_type MoK\a
_diffrn_radiation_wavelength 0.71073
_diffrn_reflns_av_R_equivalents 0.0445
_diffrn_reflns_av_sigmaI/netI 0.0653
_diffrn_reflns_limit_h_max 14
_diffrn_reflns_limit_h_min -14
_diffrn_reflns_limit_k_max 21
_diffrn_reflns_limit_k_min -21
_diffrn_reflns_limit_l_max 24
_diffrn_reflns_limit_l_min -24
_diffrn_reflns_number 35232
_diffrn_reflns_theta_full 27.50
_diffrn_reflns_theta_max 27.50
_diffrn_reflns_theta_min 1.95
_diffrn_standards_number 0
_exptl_absorpt_coefficient_mu 0.543
_exptl_absorpt_correction_type multi-scan
_exptl_absorpt_process_details 'SADABS 2.10 (Sheldrick, 2004)'
_exptl_crystal_colour Black
_exptl_crystal_density_diffrn 1.752
_exptl_crystal_density_method 'not measured'
_exptl_crystal_description Plate
_exptl_crystal_F_000 1638
_exptl_crystal_size_max 0.24
_exptl_crystal_size_mid 0.11
_exptl_crystal_size_min 0.016
_refine_diff_density_max 1.819
_refine_diff_density_min -1.509
_refine_diff_density_rms 0.120
_refine_ls_extinction_method none
_refine_ls_goodness_of_fit_ref 1.104
_refine_ls_hydrogen_treatment constr
_refine_ls_matrix_type full
_refine_ls_number_parameters 1214
_refine_ls_number_reflns 14160
_refine_ls_number_restraints 463
_refine_ls_restrained_S_all 1.105
_refine_ls_R_factor_all 0.1408
_refine_ls_R_factor_gt 0.0987
_refine_ls_shift/su_max 0.000
_refine_ls_shift/su_mean 0.000
_refine_ls_structure_factor_coef Fsqd
_refine_ls_weighting_details 'calc w=1/[\s^2^(Fo^2^)+(0.1728P)^2^+4.7778P] where P=(Fo^2^+2Fc^2^)/3'
_refine_ls_weighting_scheme calc
_refine_ls_wR_factor_gt 0.2809
_refine_ls_wR_factor_ref 0.3050
_reflns_number_gt 9232
_reflns_number_total 14160
_reflns_threshold_expression I>2\s(I)
_cod_data_source_file ja0601843si20060324_072944.cif
_cod_data_source_block cjc91z
_cod_original_formula_sum 'C107.75 H23.50 N2 S4.50 Sc3'
_cod_database_code 4101474

loop_
_symmetry_equiv_pos_as_xyz
'x, y, z'
'-x, -y, -z'

loop_
_atom_site_label
_atom_site_type_symbol
_atom_site_fract_x
_atom_site_fract_y
_atom_site_fract_z
_atom_site_U_iso_or_equiv
_atom_site_adp_type
_atom_site_occupancy
_atom_site_symmetry_multiplicity
_atom_site_calc_flag
_atom_site_refinement_flags
_atom_site_disorder_assembly
_atom_site_disorder_group
Sc1 Sc 0.54260(18) 0.69612(13) 0.24721(12) 0.0215(6) Uani 0.398(3) 1 d P . .
Sc2 Sc 0.7276(4) 0.5763(2) 0.3684(2) 0.0410(15) Uani 0.280(5) 1 d P . .
Sc3 Sc 0.7970(3) 0.6466(3) 0.2245(2) 0.0342(17) Uani 0.327(8) 1 d P . .
Sc4 Sc 0.7643(3) 0.77393(17) 0.38470(16) 0.0194(10) Uani 0.277(4) 1 d P . .
Sc5 Sc 0.6375(3) 0.69583(17) 0.20514(15) 0.0182(10) Uani 0.277(4) 1 d P A .
Sc6 Sc 0.6189(3) 0.6790(2) 0.38541(19) 0.0241(12) Uani 0.252(4) 1 d P A .
Sc7 Sc 0.7297(5) 0.6359(3) 0.4070(2) 0.0264(17) Uani 0.195(4) 1 d P A .
Sc8 Sc 0.8794(4) 0.6301(3) 0.3300(3) 0.0209(16) Uani 0.188(4) 1 d P A .
Sc9 Sc 0.8540(4) 0.7388(3) 0.2834(3) 0.029(2) Uani 0.187(5) 1 d P A .
Sc10 Sc 0.5324(4) 0.5745(2) 0.2898(3) 0.0373(16) Uani 0.235(4) 1 d P A .
Sc11 Sc 0.8040(9) 0.6078(9) 0.2401(7) 0.026(4) Uiso 0.097(7) 1 d P A .
Sc12 Sc 0.8161(15) 0.5783(10) 0.2986(8) 0.047(6) Uiso 0.084(6) 1 d P A .
Sc13 Sc 0.8537(17) 0.6831(13) 0.2640(11) 0.037(6) Uiso 0.072(6) 1 d P A .
Sc14 Sc 0.7743(14) 0.7125(9) 0.2281(8) 0.029(5) Uiso 0.066(5) 1 d P A .
Sc15 Sc 0.5692(12) 0.7247(8) 0.3216(7) 0.021(4) Uiso 0.065(4) 1 d P A .
N1 N 0.7035(3) 0.6620(2) 0.30350(18) 0.0162(6) Uani 1 1 d . A .
N2 N 0.7403(3) 1.04179(19) 0.23950(18) 0.0148(6) Uani 1 1 d . A .
C1 C 0.7561(5) 0.9400(3) 0.3148(3) 0.0106(9) Uani 0.75 1 d PU A 1
C2 C 0.8818(5) 0.9135(3) 0.3172(3) 0.0118(9) Uani 0.75 1 d PU A 1
C3 C 0.9390(7) 0.9058(3) 0.3937(3) 0.0192(12) Uiso 0.75 1 d P A 1
C4 C 0.8495(7) 0.9085(3) 0.4365(3) 0.0199(11) Uani 0.75 1 d PU A 1
C5 C 0.7325(11) 0.9166(4) 0.3860(5) 0.013(3) Uani 0.75 1 d PU A 1
C6 C 0.6100(5) 0.8740(3) 0.3892(3) 0.0168(10) Uani 0.75 1 d PU A 1
C7 C 0.5021(5) 0.8374(3) 0.3181(3) 0.0199(11) Uani 0.75 1 d PU A 1
C8 C 0.5166(5) 0.8417(3) 0.2471(6) 0.0188(19) Uani 0.75 1 d PU A 1
C9 C 0.6350(8) 0.8986(3) 0.2357(4) 0.017(4) Uani 0.75 1 d PU A 1
C10 C 0.6726(9) 0.8406(3) 0.1783(4) 0.019(4) Uani 0.75 1 d PU A 1
C11 C 0.8001(10) 0.8347(4) 0.1845(3) 0.022(6) Uani 0.75 1 d PU A 1
C12 C 0.9101(5) 0.8729(3) 0.2555(3) 0.0161(10) Uani 0.75 1 d PU A 1
C13 C 1.0070(6) 0.8264(4) 0.2686(7) 0.020(2) Uani 0.75 1 d PU A 1
C14 C 1.0700(5) 0.8202(4) 0.3463(3) 0.0205(11) Uani 0.75 1 d PU A 1
C15 C 1.0357(5) 0.8588(3) 0.4099(3) 0.0186(10) Uani 0.75 1 d PU A 1
C16 C 1.0400(5) 0.8169(3) 0.4711(3) 0.0184(11) Uani 0.75 1 d PU A 1
C17 C 0.9470(5) 0.8175(4) 0.5118(3) 0.0212(11) Uani 0.75 1 d PU A 1
C18 C 0.8479(6) 0.8606(3) 0.4932(3) 0.0209(11) Uani 0.75 1 d PU A 1
C19 C 0.7252(6) 0.8245(5) 0.5002(4) 0.0275(13) Uani 0.75 1 d PU A 1
C20 C 0.6069(10) 0.8303(3) 0.4482(6) 0.0159(14) Uani 0.75 1 d PU A 1
C21 C 0.5053(5) 0.7547(3) 0.4403(3) 0.0213(11) Uani 0.75 1 d PU A 1
C22 C 0.4031(8) 0.7177(4) 0.3689(7) 0.024(2) Uani 0.75 1 d PU A 1
C23 C 0.3991(5) 0.7611(4) 0.3090(4) 0.0225(12) Uani 0.75 1 d PU A 1
C24 C 0.3493(6) 0.7176(6) 0.2293(4) 0.0308(15) Uani 0.75 1 d PU A 1
C25 C 0.4235(6) 0.7684(4) 0.1902(3) 0.0245(12) Uani 0.75 1 d PU A 1
C26 C 0.4564(6) 0.7274(4) 0.1265(3) 0.0266(13) Uani 0.75 1 d PU A 1
C27 C 0.5807(8) 0.7671(5) 0.1232(4) 0.025(3) Uani 0.75 1 d PU A 1
C28 C 0.6575(7) 0.7130(4) 0.0941(3) 0.0298(13) Uani 0.75 1 d PU A 1
C29 C 0.7962(12) 0.7570(4) 0.1336(4) 0.028(2) Uani 0.75 1 d PU A 1
C30 C 0.8934(11) 0.7114(5) 0.1497(5) 0.0310(18) Uani 0.75 1 d PU A 1
C31 C 0.9995(6) 0.7488(4) 0.2173(4) 0.0268(13) Uani 0.75 1 d PU A 1
C32 C 1.0546(7) 0.6903(5) 0.2615(7) 0.0314(18) Uani 0.75 1 d PU A 1
C33 C 1.1014(5) 0.7385(4) 0.3425(4) 0.0264(13) Uani 0.75 1 d PU A 1
C34 C 1.0997(5) 0.6947(4) 0.4023(3) 0.0220(11) Uani 0.75 1 d PU A 1
C35 C 1.0713(5) 0.7351(4) 0.4665(3) 0.0224(12) Uani 0.75 1 d PU A 1
C36 C 0.9959(5) 0.6856(4) 0.5047(3) 0.0211(11) Uani 0.75 1 d PU A 1
C37 C 0.9199(6) 0.7364(4) 0.5330(3) 0.0237(12) Uani 0.75 1 d PU A 1
C38 C 0.7940(6) 0.6979(4) 0.5364(3) 0.0256(12) Uani 0.75 1 d PU A 1
C39 C 0.6992(7) 0.7429(5) 0.5230(3) 0.0240(12) Uani 0.75 1 d PU A 1
C40 C 0.5593(11) 0.6997(5) 0.4845(5) 0.0231(15) Uani 0.75 1 d PU A 1
C41 C 0.8482(12) 0.6183(5) 0.1229(5) 0.036(2) Uani 0.75 1 d PU A 1
C42 C 0.9012(11) 0.5635(6) 0.1652(7) 0.043(3) Uani 0.75 1 d PU A 1
C43 C 1.0065(10) 0.6008(6) 0.2385(8) 0.039(3) Uani 0.75 1 d PU A 1
C44 C 1.0126(8) 0.5584(6) 0.2991(8) 0.034(3) Uani 0.75 1 d PU A 1
C45 C 1.0579(6) 0.6017(5) 0.3783(4) 0.0297(15) Uani 0.75 1 d PU A 1
C46 C 0.9827(6) 0.5540(4) 0.4168(4) 0.0267(13) Uani 0.75 1 d PU A 1
C47 C 0.9483(5) 0.5938(4) 0.4792(3) 0.0258(12) Uani 0.75 1 d PU A 1
C48 C 0.8252(7) 0.5541(4) 0.4889(5) 0.0317(19) Uiso 0.75 1 d P A 1
C49 C 0.7507(6) 0.6057(4) 0.5157(3) 0.0239(12) Uani 0.75 1 d PU A 1
C50 C 0.6148(11) 0.5640(4) 0.4771(4) 0.0230(15) Uani 0.75 1 d PU A 1
C51 C 0.5170(8) 0.6087(4) 0.4599(5) 0.0239(12) Uani 0.75 1 d PU A 1
C52 C 0.4094(6) 0.5724(4) 0.3909(5) 0.0205(11) Uani 0.75 1 d PU A 1
C53 C 0.3537(6) 0.6269(4) 0.3470(6) 0.0231(13) Uani 0.75 1 d PU A 1
C54 C 0.3090(5) 0.5803(4) 0.2674(4) 0.0276(13) Uani 0.75 1 d PU A 1
C55 C 0.3103(5) 0.6250(4) 0.2064(4) 0.0255(12) Uani 0.75 1 d PU A 1
C56 C 0.3393(5) 0.5851(4) 0.1422(3) 0.0272(13) Uani 0.75 1 d PU A 1
C57 C 0.4127(6) 0.6339(4) 0.1028(3) 0.0235(12) Uani 0.75 1 d PU A 1
C58 C 0.4919(7) 0.5838(5) 0.0766(3) 0.0322(14) Uani 0.75 1 d PU A 1
C59 C 0.6176(7) 0.6218(4) 0.0744(3) 0.0345(15) Uani 0.75 1 d PU A 1
C60 C 0.7126(9) 0.5768(7) 0.0883(4) 0.0377(16) Uani 0.75 1 d PU A 1
C61 C 0.6886(7) 0.4959(7) 0.1101(5) 0.0368(17) Uani 0.75 1 d PU A 1
C62 C 0.8025(13) 0.4891(4) 0.1580(6) 0.035(3) Uani 0.75 1 d PU A 1
C63 C 0.8006(11) 0.4466(4) 0.2184(7) 0.034(2) Uani 0.75 1 d PU A 1
C64 C 0.9051(7) 0.4791(4) 0.2868(4) 0.0318(14) Uani 0.75 1 d PU A 1
C65 C 0.8899(6) 0.4770(4) 0.3596(7) 0.027(3) Uani 0.75 1 d PU A 1
C66 C 0.7648(10) 0.4400(3) 0.3664(4) 0.019(5) Uani 0.75 1 d PU A 1
C67 C 0.7373(11) 0.4782(3) 0.4327(4) 0.020(3) Uani 0.75 1 d PU A 1
C68 C 0.6052(9) 0.4852(3) 0.4257(4) 0.018(3) Uani 0.75 1 d PU A 1
C69 C 0.4988(4) 0.4505(3) 0.3536(3) 0.0110(15) Uiso 0.75 1 d P A 1
C70 C 0.3979(6) 0.4934(4) 0.3396(6) 0.0235(16) Uani 0.75 1 d PU A 1
C71 C 0.3372(5) 0.4990(4) 0.2628(4) 0.0254(12) Uani 0.75 1 d PU A 1
C72 C 0.3721(6) 0.4605(4) 0.1991(3) 0.0255(12) Uani 0.75 1 d PU A 1
C73 C 0.3699(5) 0.5031(4) 0.1382(3) 0.0258(13) Uani 0.75 1 d PU A 1
C74 C 0.4652(6) 0.5010(4) 0.0982(3) 0.0297(14) Uani 0.75 1 d PU A 1
C75 C 0.5633(7) 0.4593(4) 0.1165(4) 0.0319(14) Uani 0.75 1 d PU A 1
C76 C 0.5563(7) 0.4132(4) 0.1721(4) 0.0310(14) Uani 0.75 1 d PU A 1
C77 C 0.6811(10) 0.4070(3) 0.2251(3) 0.024(4) Uani 0.75 1 d PU A 1
C78 C 0.6615(8) 0.4053(4) 0.2976(6) 0.029(5) Uani 0.75 1 d PU A 1
C79 C 0.5290(7) 0.4098(4) 0.2917(6) 0.028(5) Uani 0.75 1 d PU A 1
C80 C 0.4648(11) 0.4135(4) 0.2135(4) 0.030(2) Uani 0.75 1 d PU A 1
C1 C 0.6439(6) 0.9000(2) 0.2319(3) 0.013(12) Uiso 0.25 1 d PG A 2
C2 C 0.5185(5) 0.8409(3) 0.2333(3) 0.013(8) Uiso 0.25 1 d PG A 2
C3 C 0.4628(5) 0.7716(3) 0.1675(3) 0.018(3) Uiso 0.25 1 d PG A 2
C4 C 0.5708(5) 0.7728(3) 0.1257(2) 0.050(18) Uiso 0.25 1 d PG A 2
C5 C 0.6819(5) 0.8425(3) 0.1740(3) 0.014(12) Uiso 0.25 1 d PG A 2
C6 C 0.8082(5) 0.8345(3) 0.1836(3) 0.013(15) Uiso 0.25 1 d PG A 2
C7 C 0.9088(5) 0.8715(3) 0.2573(3) 0.025 Uiso 0.25 1 d PG A 2
C8 C 0.8818(5) 0.9137(2) 0.3207(3) 0.025 Uiso 0.25 1 d PG A 2
C9 C 0.7569(6) 0.9413(2) 0.3148(3) 0.025 Uiso 0.25 1 d PG A 2
C10 C 0.7129(5) 0.9120(2) 0.3785(3) 0.023(12) Uiso 0.25 1 d PG A 2
C11 C 0.5842(5) 0.8689(3) 0.3720(3) 0.025 Uiso 0.25 1 d PG A 2
C12 C 0.4832(5) 0.8331(3) 0.2980(3) 0.025 Uiso 0.25 1 d PG A 2
C13 C 0.3861(4) 0.7560(3) 0.2916(3) 0.025 Uiso 0.25 1 d PG A 2
C14 C 0.3350(4) 0.6904(3) 0.2229(3) 0.020(6) Uiso 0.25 1 d PG A 2
C15 C 0.3748(4) 0.6946(3) 0.1612(2) 0.021(3) Uiso 0.25 1 d PG A 2
C16 C 0.3775(4) 0.6152(3) 0.1142(2) 0.021(5) Uiso 0.25 1 d PG A 2
C17 C 0.4766(4) 0.6200(3) 0.07892(18) 0.024(4) Uiso 0.25 1 d PG A 2
C18 C 0.5756(5) 0.6952(3) 0.08673(19) 0.014(3) Uiso 0.25 1 d PG A 2
C19 C 0.6994(5) 0.6915(3) 0.09000(19) 0.027(5) Uiso 0.25 1 d PG A 2
C20 C 0.8205(5) 0.7584(3) 0.1388(2) 0.013(7) Uiso 0.25 1 d PG A 2
C21 C 0.9240(4) 0.7202(4) 0.1641(2) 0.024(8) Uiso 0.25 1 d PG A 2
C22 C 1.0195(4) 0.7555(3) 0.2381(3) 0.025 Uiso 0.25 1 d PG A 2
C23 C 1.0138(4) 0.8321(3) 0.2831(3) 0.013(8) Uiso 0.25 1 d PG A 2
C24 C 1.0566(4) 0.8475(3) 0.3649(3) 0.027(5) Uiso 0.25 1 d PG A 2
C25 C 0.9654(4) 0.9033(2) 0.3881(3) 0.005(3) Uiso 0.25 1 d PG A 2
C26 C 0.9301(5) 0.8947(2) 0.4496(2) 0.024(3) Uiso 0.25 1 d PG A 2
C27 C 0.8064(5) 0.9014(2) 0.4433(3) 0.036(7) Uiso 0.25 1 d PG A 2
C28 C 0.7259(5) 0.8447(3) 0.4838(2) 0.053(11) Uiso 0.25 1 d PG A 2
C29 C 0.5794(5) 0.8265(3) 0.4333(3) 0.035(12) Uiso 0.25 1 d PG A 2
C30 C 0.4838(4) 0.7493(3) 0.4252(3) 0.025 Uiso 0.25 1 d PG A 2
C31 C 0.3865(4) 0.7159(3) 0.3546(3) 0.019(8) Uiso 0.25 1 d PG A 2
C32 C 0.3379(3) 0.6207(3) 0.3248(3) 0.009(5) Uiso 0.25 1 d PG A 2
C33 C 0.3043(3) 0.6017(3) 0.2446(3) 0.017(4) Uiso 0.25 1 d PG A 2
C34 C 0.3133(3) 0.5311(3) 0.2026(3) 0.027(4) Uiso 0.25 1 d PG A 2
C35 C 0.3514(4) 0.5376(3) 0.1339(2) 0.031(5) Uiso 0.25 1 d PG A 2
C36 C 0.4283(4) 0.4893(3) 0.1125(2) 0.019(4) Uiso 0.25 1 d PG A 2
C37 C 0.5111(4) 0.5358(3) 0.07744(18) 0.018(3) Uiso 0.25 1 d PG A 2
C38 C 0.6397(5) 0.5320(3) 0.08217(19) 0.026(4) Uiso 0.25 1 d PG A 2
C39 C 0.7385(5) 0.6041(3) 0.08848(19) 0.031(7) Uiso 0.25 1 d PG A 2
C40 C 0.8770(5) 0.6274(4) 0.1342(2) 0.023(7) Uiso 0.25 1 d PG A 2
C41 C 0.5281(5) 0.6908(4) 0.4705(2) 0.040(12) Uiso 0.25 1 d PG A 2
C42 C 0.4814(4) 0.6002(3) 0.4414(2) 0.018(6) Uiso 0.25 1 d PG A 2
C43 C 0.3858(4) 0.5647(3) 0.3659(3) 0.018(6) Uiso 0.25 1 d PG A 2
C44 C 0.3892(4) 0.4878(3) 0.3211(3) 0.017(7) Uiso 0.25 1 d PG A 2
C45 C 0.3515(4) 0.4732(3) 0.2412(3) 0.017(4) Uiso 0.25 1 d PG A 2
C46 C 0.4420(4) 0.4210(2) 0.2171(3) 0.036(12) Uiso 0.25 1 d PG A 2
C47 C 0.4797(5) 0.4294(2) 0.1568(2) 0.022(3) Uiso 0.25 1 d PG A 2
C48 C 0.6007(5) 0.4194(2) 0.1596(3) 0.026(5) Uiso 0.25 1 d PG A 2
C49 C 0.6849(5) 0.4744(3) 0.1207(2) 0.046(11) Uiso 0.25 1 d PG A 2
C50 C 0.8251(5) 0.4929(3) 0.1694(3) 0.027(9) Uiso 0.25 1 d PG A 2
C51 C 0.9213(4) 0.5705(4) 0.1783(3) 0.006(5) Uiso 0.25 1 d PG A 2
C52 C 1.0208(4) 0.6067(4) 0.2506(3) 0.017(8) Uiso 0.25 1 d PG A 2
C53 C 1.0686(3) 0.6978(4) 0.2798(3) 0.010(5) Uiso 0.25 1 d PG A 2
C54 C 1.1023(3) 0.7163(3) 0.3591(3) 0.022(5) Uiso 0.25 1 d PG A 2
C55 C 1.0934(3) 0.7886(3) 0.4020(3) 0.032(4) Uiso 0.25 1 d PG A 2
C56 C 1.0542(4) 0.7809(3) 0.4704(2) 0.024(4) Uiso 0.25 1 d PG A 2
C57 C 0.9810(4) 0.8308(3) 0.4926(2) 0.020(4) Uiso 0.25 1 d PG A 2
C58 C 0.8928(4) 0.7823(3) 0.52639(18) 0.027(4) Uiso 0.25 1 d PG A 2
C59 C 0.7636(5) 0.7856(3) 0.51875(19) 0.029(4) Uiso 0.25 1 d PG A 2
C60 C 0.6654(5) 0.7142(3) 0.51457(19) 0.020(5) Uiso 0.25 1 d PG A 2
C61 C 0.7017(5) 0.6258(3) 0.51252(19) 0.026(4) Uiso 0.25 1 d PG A 2
C62 C 0.5832(5) 0.5616(3) 0.4665(2) 0.019(8) Uiso 0.25 1 d PG A 2
C63 C 0.5938(5) 0.4863(3) 0.4202(3) 0.042(19) Uiso 0.25 1 d PG A 2
C64 C 0.4975(5) 0.4494(3) 0.3503(3) 0.10(2) Uiso 0.25 1 d PG A 2
C65 C 0.5269(5) 0.4083(2) 0.2859(3) 0.008(10) Uiso 0.25 1 d PG A 2
C66 C 0.6570(5) 0.4035(2) 0.2922(3) 0.007(10) Uiso 0.25 1 d PG A 2
C67 C 0.6940(5) 0.4073(2) 0.2253(3) 0.05(2) Uiso 0.25 1 d PG A 2
C68 C 0.8249(5) 0.4518(3) 0.2320(3) 0.015(7) Uiso 0.25 1 d PG A 2
C69 C 0.9240(5) 0.4895(3) 0.3048(3) 0.025 Uiso 0.25 1 d PG A 2
C70 C 1.0250(4) 0.5662(3) 0.3142(3) 0.027(10) Uiso 0.25 1 d PG A 2
C71 C 1.0734(3) 0.6286(3) 0.3817(3) 0.025(6) Uiso 0.25 1 d PG A 2
C72 C 1.0340(4) 0.6247(3) 0.4426(2) 0.032(4) Uiso 0.25 1 d PG A 2
C73 C 1.0280(4) 0.7053(3) 0.4904(2) 0.027(5) Uiso 0.25 1 d PG A 2
C74 C 0.9304(4) 0.6984(3) 0.52415(18) 0.028(5) Uiso 0.25 1 d PG A 2
C75 C 0.8290(5) 0.6240(3) 0.51648(19) 0.018(3) Uiso 0.25 1 d PG A 2
C76 C 0.8385(5) 0.5510(3) 0.4780(2) 0.007(4) Uiso 0.25 1 d PG A 2
C77 C 0.7205(5) 0.4788(3) 0.4281(3) 0.027(14) Uiso 0.25 1 d PG A 2
C78 C 0.7544(5) 0.4406(2) 0.3647(3) 0.03(2) Uiso 0.25 1 d PG A 2
C79 C 0.8870(5) 0.4821(3) 0.3707(3) 0.021(9) Uiso 0.25 1 d PG A 2
C80 C 0.9466(4) 0.5501(3) 0.4384(3) 0.031(5) Uiso 0.25 1 d PG A 2
C81 C 0.7788(4) 1.0380(2) 0.3199(2) 0.0161(7) Uani 1 1 d . . .
H81A H 0.7232 1.0618 0.3464 0.019 Uiso 1 1 calc R A 1
H81B H 0.8721 1.0700 0.3471 0.019 Uiso 1 1 calc R A 1
C82 C 0.6107(4) 0.9799(2) 0.2082(2) 0.0198(8) Uani 1 1 d . . .
H82A H 0.5784 0.9678 0.1516 0.024 Uiso 1 1 calc R A 1
H82B H 0.5464 1.0012 0.2285 0.024 Uiso 1 1 calc R A 1
C83 C 0.7524(4) 1.1298(2) 0.2250(2) 0.0157(7) Uani 1 1 d . . .
C84 C 0.8988(4) 1.1797(2) 0.2554(2) 0.0155(7) Uani 1 1 d . A .
C85 C 0.9371(4) 1.2695(2) 0.2688(2) 0.0176(8) Uani 1 1 d . . .
H85A H 0.8729 1.3003 0.2666 0.021 Uiso 1 1 calc R A .
C86 C 1.0679(4) 1.3141(3) 0.2854(2) 0.0195(8) Uani 1 1 d . A .
H86A H 1.0920 1.3750 0.2933 0.023 Uiso 1 1 calc R . .
C87 C 1.1631(4) 1.2707(3) 0.2904(2) 0.0207(8) Uani 1 1 d . . .
H87A H 1.2524 1.3015 0.3014 0.025 Uiso 1 1 calc R A .
C88 C 1.1277(4) 1.1819(3) 0.2793(2) 0.0199(8) Uani 1 1 d . A .
H88A H 1.1933 1.1520 0.2843 0.024 Uiso 1 1 calc R . .
C89 C 0.9967(4) 1.1366(2) 0.2610(2) 0.0180(8) Uani 1 1 d . . .
H89A H 0.9732 1.0756 0.2522 0.022 Uiso 1 1 calc R A .
C90 C 0.6661(4) 1.1715(2) 0.2628(2) 0.0157(7) Uani 1 1 d . A .
C91 C 0.7133(4) 1.2121(2) 0.3407(2) 0.0177(8) Uani 1 1 d . . .
H91A H 0.8037 1.2225 0.3684 0.021 Uiso 1 1 calc R A .
C92 C 0.6303(4) 1.2375(2) 0.3783(2) 0.0196(8) Uani 1 1 d . A .
H92A H 0.6637 1.2641 0.4315 0.023 Uiso 1 1 calc R . .
C93 C 0.4987(4) 1.2241(3) 0.3381(3) 0.0223(8) Uani 1 1 d . . .
H93A H 0.4415 1.2411 0.3636 0.027 Uiso 1 1 calc R A .
C94 C 0.4511(4) 1.1858(3) 0.2606(2) 0.0216(8) Uani 1 1 d . A .
H94A H 0.3613 1.1778 0.2328 0.026 Uiso 1 1 calc R . .
C95 C 0.5328(4) 1.1592(2) 0.2233(2) 0.0191(8) Uani 1 1 d . . .
H95A H 0.4983 1.1322 0.1702 0.023 Uiso 1 1 calc R A .
C96 C 0.7142(4) 1.1233(2) 0.1387(2) 0.0176(8) Uani 1 1 d . A .
C97 C 0.7238(4) 1.0545(3) 0.0876(2) 0.0254(9) Uani 1 1 d . . .
H97A H 0.7470 1.0072 0.1056 0.030 Uiso 1 1 calc R A .
C98 C 0.6995(5) 1.0544(3) 0.0102(3) 0.0352(11) Uani 1 1 d . A .
H98A H 0.7046 1.0066 -0.0242 0.042 Uiso 1 1 calc R . .
C99 C 0.6683(5) 1.1232(3) -0.0166(3) 0.0357(12) Uani 1 1 d . . .
H99A H 0.6519 1.1229 -0.0691 0.043 Uiso 1 1 calc R A .
C100 C 0.6610(5) 1.1934(3) 0.0343(3) 0.0319(10) Uani 1 1 d . A .
H10A H 0.6408 1.2413 0.0163 0.038 Uiso 1 1 calc R . .
C101 C 0.6831(4) 1.1932(3) 0.1107(2) 0.0219(8) Uani 1 1 d . . .
H10B H 0.6773 1.2411 0.1446 0.026 Uiso 1 1 calc R A .
C102 C 0.6183(5) 1.0270(3) -0.4407(3) 0.0347(11) Uani 1 1 d . . .
H10C H 0.6987 1.0446 -0.3994 0.042 Uiso 1 1 calc R . .
C103 C 0.5138(5) 0.9630(3) -0.4384(3) 0.0358(11) Uani 1 1 d . . .
H10D H 0.5250 0.9383 -0.3954 0.043 Uiso 1 1 calc R . .
C104 C 0.3929(4) 0.9341(2) -0.4973(3) 0.0220(9) Uani 1 1 d . . .
H10E H 0.3221 0.8905 -0.4955 0.026 Uiso 1 1 calc R . .
S1 S 0.73731(19) 0.0479(2) -0.22427(17) 0.0975(9) Uani 1 1 d . . .
S2 S 0.9676(3) 0.0226(3) -0.10057(16) 0.0859(10) Uani 0.75 1 d P B 1
C105 C 0.8480(8) 0.0398(5) -0.1621(4) 0.0453(18) Uani 0.75 1 d P B 1
S2A S 0.9208(14) 0.1297(10) -0.0948(9) 0.125(4) Uiso 0.25 1 d P B 2
C106 C 0.8181 0.0807 -0.1627 0.043 Uiso 0.25 1 d P B 2
S3 S 0.2959(3) 0.2004(2) 0.05518(18) 0.0897(11) Uani 0.75 1 d P C 1
S4 S 0.0331(4) 0.2118(3) 0.0780(2) 0.1128(14) Uani 0.75 1 d P C 1
C107 C 0.1685(12) 0.2116(8) 0.0706(7) 0.082(3) Uiso 0.75 1 d P C 1
C110 C 0.150(2) 0.0969(8) 0.0498(12) 0.087(10) Uiso 0.25 1 d PG D 2
H110 H 0.1515 0.0387 0.0366 0.104 Uiso 0.25 1 calc PR D 2
C111 C 0.0621(17) 0.1176(9) 0.0861(11) 0.052(6) Uiso 0.25 1 d PG D 2
H111 H 0.0042 0.0736 0.0977 0.063 Uiso 0.25 1 calc PR D 2
C112 C 0.0594(16) 0.2027(11) 0.1054(10) 0.050 Uiso 0.25 1 d PG D 2
H112 H -0.0004 0.2169 0.1302 0.060 Uiso 0.25 1 calc PR D 2
C113 C 0.1442(16) 0.2670(8) 0.0885(10) 0.044(5) Uiso 0.25 1 d PG D 2
H113 H 0.1424 0.3251 0.1017 0.052 Uiso 0.25 1 calc PR D 2
C114 C 0.2317(15) 0.2463(9) 0.0523(10) 0.046(5) Uiso 0.25 1 d PG D 2
H114 H 0.2897 0.2903 0.0407 0.055 Uiso 0.25 1 calc PR D 2
C115 C 0.2344(17) 0.1612(11) 0.0329(11) 0.050 Uiso 0.25 1 d PG D 2
H115 H 0.2942 0.1470 0.0081 0.060 Uiso 0.25 1 calc PR D 2
S5 S 0.9748(5) 0.4280(4) 0.0164(3) 0.1151(15) Uiso 0.70 1 d P . 1
C108 C 1.0000 0.5000 0.0000 0.050(3) Uiso 0.70 2 d SP . 1
S6 S 0.9455(9) 0.3819(7) 0.0141(5) 0.090(2) Uiso 0.30 1 d P E 2
C109 C 0.9790 0.4651 0.0039 0.100 Uiso 0.15 1 d P . 2

loop_
_atom_site_aniso_label
_atom_site_aniso_U_11
_atom_site_aniso_U_22
_atom_site_aniso_U_33
_atom_site_aniso_U_23
_atom_site_aniso_U_13
_atom_site_aniso_U_12
Sc1 0.0160(10) 0.0190(10) 0.0233(11) 0.0037(8) -0.0024(7) 0.0050(7)
Sc2 0.081(3) 0.031(2) 0.036(2) 0.0273(17) 0.033(2) 0.0341(19)
Sc3 0.038(2) 0.046(3) 0.025(2) 0.0050(17) 0.0199(16) 0.0130(17)
Sc4 0.0227(16) 0.0147(15) 0.0173(15) 0.0010(10) 0.0033(11) 0.0043(11)
Sc5 0.0222(16) 0.0144(15) 0.0148(14) 0.0051(10) 0.0013(10) 0.0034(10)
Sc6 0.031(2) 0.0209(18) 0.0260(19) 0.0039(13) 0.0211(14) 0.0033(13)
Sc7 0.038(3) 0.020(3) 0.021(2) 0.0115(18) 0.0077(18) 0.0051(18)
Sc8 0.012(2) 0.018(3) 0.043(3) 0.018(2) 0.0124(19) 0.0099(17)
Sc9 0.017(2) 0.023(3) 0.059(4) 0.027(3) 0.019(2) 0.0072(18)
Sc10 0.022(2) 0.016(2) 0.076(4) 0.0114(19) 0.024(2) -0.0012(14)
N1 0.0171(15) 0.0165(15) 0.0177(16) 0.0066(13) 0.0072(13) 0.0062(12)
N2 0.0141(15) 0.0082(14) 0.0187(16) 0.0059(12) -0.0004(12) 0.0018(11)
C1 0.011(2) 0.0042(19) 0.015(2) 0.0034(16) 0.0015(17) 0.0006(16)
C2 0.010(2) 0.0056(19) 0.017(2) 0.0053(17) 0.0015(17) -0.0021(16)
C4 0.022(3) 0.005(2) 0.022(3) 0.0001(19) -0.001(2) -0.0046(19)
C5 0.017(3) 0.004(3) 0.014(3) -0.0023(16) 0.0028(19) 0.0013(17)
C6 0.020(2) 0.010(2) 0.027(3) 0.0070(19) 0.014(2) 0.0087(19)
C7 0.017(2) 0.015(2) 0.036(3) 0.013(2) 0.013(2) 0.0111(19)
C8 0.015(3) 0.014(3) 0.027(3) 0.011(2) 0.002(2) 0.005(2)
C9 0.015(4) 0.012(4) 0.021(5) 0.009(2) 0.000(2) 0.001(2)
C10 0.025(5) 0.011(4) 0.017(4) 0.009(2) 0.002(3) 0.001(2)
C11 0.026(6) 0.020(6) 0.023(7) 0.013(3) 0.011(3) 0.002(2)
C12 0.018(2) 0.011(2) 0.022(2) 0.0087(18) 0.0113(19) -0.0011(18)
C13 0.018(3) 0.022(4) 0.023(3) 0.010(2) 0.011(2) 0.003(2)
C14 0.018(2) 0.014(2) 0.027(3) 0.004(2) 0.009(2) -0.003(2)
C15 0.009(2) 0.015(2) 0.026(3) 0.004(2) -0.0001(19) -0.0013(18)
C16 0.013(2) 0.012(2) 0.023(3) 0.0061(19) -0.0033(19) -0.0006(19)
C17 0.016(2) 0.025(3) 0.012(2) -0.002(2) -0.005(2) 0.001(2)
C18 0.030(3) 0.017(2) 0.011(2) 0.0008(19) 0.001(2) 0.005(2)
C19 0.035(3) 0.032(3) 0.013(2) -0.008(3) 0.014(2) 0.006(2)
C20 0.020(2) 0.011(3) 0.023(2) 0.0022(19) 0.015(3) 0.0080(18)
C21 0.024(3) 0.017(2) 0.029(3) 0.007(2) 0.017(2) 0.008(2)
C22 0.018(3) 0.027(4) 0.038(3) 0.013(2) 0.018(2) 0.014(2)
C23 0.012(2) 0.020(3) 0.041(3) 0.013(2) 0.012(2) 0.0069(19)
C24 0.019(3) 0.024(3) 0.046(4) 0.015(3) -0.001(2) 0.008(2)
C25 0.023(3) 0.021(3) 0.025(3) 0.012(2) 0.002(2) 0.000(2)
C26 0.023(3) 0.025(3) 0.025(3) 0.016(2) -0.003(2) 0.000(2)
C27 0.029(4) 0.012(3) 0.022(4) 0.011(2) -0.008(2) -0.005(2)
C28 0.042(3) 0.032(3) 0.018(3) 0.010(2) 0.010(2) 0.015(3)
C29 0.038(3) 0.029(4) 0.019(3) 0.012(2) 0.013(2) 0.006(3)
C30 0.041(3) 0.026(3) 0.027(3) 0.004(2) 0.019(3) 0.002(3)
C31 0.030(3) 0.021(3) 0.036(3) 0.004(2) 0.026(3) 0.002(2)
C32 0.020(3) 0.043(4) 0.040(4) 0.011(3) 0.020(3) 0.012(2)
C33 0.011(2) 0.032(3) 0.045(3) 0.023(3) 0.012(2) 0.009(2)
C34 0.010(2) 0.021(3) 0.035(3) 0.013(2) 0.003(2) 0.0060(19)
C35 0.010(2) 0.026(3) 0.027(3) 0.011(2) -0.004(2) 0.005(2)
C36 0.015(2) 0.020(3) 0.020(2) 0.013(2) -0.007(2) -0.001(2)
C37 0.026(3) 0.030(3) 0.009(2) 0.006(2) -0.0038(19) 0.007(2)
C38 0.033(3) 0.028(3) 0.013(2) 0.009(2) 0.003(2) 0.004(2)
C39 0.030(3) 0.026(3) 0.014(2) 0.003(2) 0.011(2) 0.001(3)
C40 0.033(3) 0.022(3) 0.023(3) 0.012(2) 0.020(3) 0.007(2)
C41 0.052(4) 0.022(3) 0.035(3) -0.004(3) 0.028(3) -0.001(3)
C42 0.047(4) 0.046(5) 0.048(4) 0.005(3) 0.029(3) 0.022(3)
C43 0.034(4) 0.035(4) 0.063(5) 0.012(3) 0.033(3) 0.017(3)
C44 0.024(4) 0.036(4) 0.050(4) 0.008(3) 0.019(3) 0.018(3)
C45 0.012(2) 0.019(3) 0.057(4) 0.010(3) 0.007(2) 0.007(2)
C46 0.020(3) 0.028(3) 0.040(3) 0.021(2) 0.007(3) 0.016(2)
C47 0.017(2) 0.027(3) 0.030(3) 0.018(2) -0.005(2) 0.007(2)
C49 0.027(3) 0.029(3) 0.019(3) 0.013(2) 0.009(2) 0.009(2)
C50 0.026(3) 0.025(4) 0.023(3) 0.017(2) 0.011(2) 0.001(2)
C51 0.024(3) 0.025(3) 0.027(3) 0.010(2) 0.016(3) 0.002(2)
C52 0.018(2) 0.025(3) 0.024(3) 0.013(2) 0.015(3) 0.002(2)
C53 0.013(2) 0.027(3) 0.030(3) 0.007(2) 0.011(2) 0.003(2)
C54 0.010(2) 0.035(3) 0.043(3) 0.027(3) 0.008(2) 0.002(2)
C55 0.012(2) 0.025(3) 0.034(3) 0.011(2) -0.003(2) 0.003(2)
C56 0.017(2) 0.031(3) 0.025(3) 0.010(2) -0.004(2) 0.001(2)
C57 0.021(3) 0.023(3) 0.013(2) 0.009(2) -0.010(2) -0.005(2)
C58 0.038(3) 0.035(3) 0.012(2) 0.001(2) -0.004(2) 0.006(3)
C59 0.050(4) 0.030(3) 0.014(2) 0.004(2) 0.006(2) -0.002(3)
C60 0.052(4) 0.043(4) 0.020(3) -0.004(3) 0.021(3) 0.013(4)
C61 0.049(4) 0.028(3) 0.026(3) -0.012(3) 0.019(3) 0.003(3)
C62 0.051(4) 0.022(4) 0.036(4) -0.003(2) 0.023(3) 0.016(3)
C63 0.040(3) 0.015(3) 0.049(4) 0.001(3) 0.019(3) 0.012(2)
C64 0.039(3) 0.021(3) 0.051(4) 0.014(3) 0.025(3) 0.021(2)
C65 0.026(4) 0.017(4) 0.048(4) 0.016(2) 0.015(3) 0.016(3)
C66 0.022(5) 0.009(5) 0.033(7) 0.014(3) 0.008(3) 0.009(3)
C67 0.016(3) 0.017(4) 0.027(5) 0.014(3) 0.002(2) 0.004(2)
C68 0.017(4) 0.016(4) 0.024(4) 0.016(3) 0.008(2) 0.001(2)
C70 0.020(3) 0.027(4) 0.029(3) 0.018(2) 0.012(2) 0.003(2)
C71 0.015(2) 0.029(3) 0.030(3) 0.004(2) 0.011(2) 0.000(2)
C72 0.024(3) 0.015(2) 0.028(3) 0.000(2) 0.002(2) -0.004(2)
C73 0.019(3) 0.014(3) 0.027(3) 0.003(2) -0.009(2) -0.010(2)
C74 0.029(3) 0.029(3) 0.016(3) -0.006(2) 0.005(2) -0.010(2)
C75 0.043(3) 0.020(3) 0.025(3) -0.001(2) 0.008(2) 0.002(2)
C76 0.039(3) 0.015(3) 0.033(3) -0.005(2) 0.018(3) -0.004(2)
C77 0.040(5) 0.005(3) 0.033(5) 0.003(2) 0.020(3) 0.012(2)
C78 0.038(6) 0.010(4) 0.043(6) 0.012(3) 0.016(3) 0.008(3)
C79 0.031(6) 0.014(5) 0.039(6) 0.012(3) 0.012(3) 0.001(2)
C80 0.030(3) 0.007(3) 0.036(4) 0.000(2) -0.003(3) -0.008(2)
C81 0.0206(18) 0.0089(16) 0.0172(18) 0.0036(14) 0.0036(15) 0.0037(14)
C82 0.0165(18) 0.0125(18) 0.025(2) 0.0088(15) -0.0024(15) 0.0020(14)
C83 0.0159(17) 0.0105(17) 0.0195(18) 0.0060(14) 0.0024(14) 0.0037(14)
C84 0.0153(17) 0.0119(17) 0.0156(17) 0.0042(14) 0.0007(14) 0.0013(14)
C85 0.0161(18) 0.0148(18) 0.0193(19) 0.0070(15) 0.0005(15) 0.0039(14)
C86 0.0201(19) 0.0148(18) 0.0198(19) 0.0049(15) 0.0038(15) 0.0003(15)
C87 0.0171(18) 0.021(2) 0.022(2) 0.0051(16) 0.0057(15) 0.0014(15)
C88 0.0161(18) 0.0195(19) 0.026(2) 0.0067(16) 0.0079(16) 0.0062(15)
C89 0.0207(19) 0.0132(17) 0.0196(19) 0.0059(15) 0.0048(15) 0.0042(15)
C90 0.0138(17) 0.0116(17) 0.0221(19) 0.0095(14) 0.0041(14) 0.0023(13)
C91 0.0173(18) 0.0090(16) 0.025(2) 0.0071(15) 0.0033(15) 0.0030(14)
C92 0.023(2) 0.0111(17) 0.026(2) 0.0089(15) 0.0072(16) 0.0051(15)
C93 0.022(2) 0.0185(19) 0.035(2) 0.0138(17) 0.0155(17) 0.0087(16)
C94 0.0129(17) 0.021(2) 0.030(2) 0.0138(17) 0.0026(16) 0.0024(15)
C95 0.0149(18) 0.0161(18) 0.023(2) 0.0085(15) 0.0010(15) 0.0022(14)
C96 0.0152(17) 0.0165(18) 0.0173(18) 0.0064(15) -0.0002(14) 0.0022(14)
C97 0.030(2) 0.019(2) 0.020(2) 0.0033(16) 0.0005(17) 0.0035(17)
C98 0.045(3) 0.026(2) 0.022(2) 0.0008(18) 0.002(2) -0.001(2)
C99 0.041(3) 0.033(3) 0.016(2) 0.0084(18) -0.0068(19) -0.005(2)
C100 0.031(2) 0.030(2) 0.029(2) 0.017(2) -0.0021(19) 0.0033(19)
C101 0.0201(19) 0.0188(19) 0.023(2) 0.0078(16) 0.0019(16) 0.0025(15)
C102 0.025(2) 0.025(2) 0.048(3) -0.001(2) 0.010(2) 0.0033(18)
C103 0.035(3) 0.023(2) 0.048(3) 0.003(2) 0.014(2) 0.009(2)
C104 0.0140(18) 0.0091(17) 0.039(2) -0.0081(16) 0.0145(17) -0.0013(14)
S1 0.0439(10) 0.141(2) 0.130(2) 0.0862(19) 0.0346(12) 0.0204(12)
S2 0.0770(18) 0.146(3) 0.0562(15) 0.0259(17) 0.0277(13) 0.0638(19)
C105 0.059(5) 0.040(4) 0.044(4) 0.003(3) 0.034(4) 0.010(3)
S3 0.0792(19) 0.093(2) 0.0731(18) 0.0492(16) -0.0073(15) -0.0039(16)
S4 0.116(3) 0.137(4) 0.080(2) 0.019(2) 0.029(2) 0.033(3)

loop_
_atom_type_symbol
_atom_type_description
_atom_type_scat_dispersion_real
_atom_type_scat_dispersion_imag
_atom_type_scat_source
C C 0.0033 0.0016 'International Tables Vol C Tables 4.2.6.8 and 6.1.1.4'
H H 0.0000 0.0000 'International Tables Vol C Tables 4.2.6.8 and 6.1.1.4'
N N 0.0061 0.0033 'International Tables Vol C Tables 4.2.6.8 and 6.1.1.4'
Sc Sc 0.2519 0.3716 'International Tables Vol C Tables 4.2.6.8 and 6.1.1.4'
S S 0.1246 0.1234 'International Tables Vol C Tables 4.2.6.8 and 6.1.1.4'

loop_
_geom_angle_atom_site_label_1
_geom_angle_atom_site_label_2
_geom_angle_atom_site_label_3
_geom_angle
_geom_angle_site_symmetry_1
_geom_angle_site_symmetry_3
N1 Sc1 C15 160.13(19) . .
N1 Sc1 C25 161.0(2) . .
C15 Sc1 C25 32.4(2) . .
N1 Sc1 C24 155.1(2) . .
C15 Sc1 C24 38.1(3) . .
C25 Sc1 C24 39.6(3) . .
N1 Sc1 C14 150.1(2) . .
C15 Sc1 C14 36.88(6) . .
C25 Sc1 C14 47.3(2) . .
C24 Sc1 C14 11.1(3) . .
N1 Sc1 C3 146.75(19) . .
C15 Sc1 C3 37.34(6) . .
C25 Sc1 C3 18.03(19) . .
C24 Sc1 C3 56.7(2) . .
C14 Sc1 C3 63.09(10) . .
N1 Sc1 C26 137.4(2) . .
C15 Sc1 C26 33.6(2) . .
C25 Sc1 C26 36.7(2) . .
C24 Sc1 C26 67.2(2) . .
C14 Sc1 C26 69.3(2) . .
C3 Sc1 C26 23.2(2) . .
N1 Sc1 C55 132.13(19) . .
C15 Sc1 C55 43.14(19) . .
C25 Sc1 C55 66.9(2) . .
C24 Sc1 C55 36.1(3) . .
C14 Sc1 C55 24.96(19) . .
C3 Sc1 C55 78.77(19) . .
C26 Sc1 C55 75.6(2) . .
N1 Sc1 C13 132.02(17) . .
C15 Sc1 C13 65.14(11) . .
C25 Sc1 C13 53.9(2) . .
C24 Sc1 C13 28.1(2) . .
C14 Sc1 C13 35.36(6) . .
C3 Sc1 C13 71.57(11) . .
C26 Sc1 C13 89.1(2) . .
C55 Sc1 C13 56.3(2) . .
N1 Sc2 C77 170.9(3) . .
N1 Sc2 C67 175.4(4) . .
Sc8 Sc2 C67 122.9(4) . .
C77 Sc2 C67 4.6(3) . .
N1 Sc2 C76 147.4(3) . .
C77 Sc2 C76 40.48(8) . .
C67 Sc2 C76 37.0(3) . .
N1 Sc2 C78 142.4(2) . .
C77 Sc2 C78 37.60(8) . .
C67 Sc2 C78 36.4(2) . .
C76 Sc2 C78 62.66(12) . .
N1 Sc2 C48 146.9(3) . .
C77 Sc2 C48 39.9(2) . .
C67 Sc2 C48 37.0(3) . .
C76 Sc2 C48 6.6(3) . .
C78 Sc2 C48 66.2(2) . .
N1 Sc2 C66 142.4(2) . .
C77 Sc2 C66 38.2(2) . .
C67 Sc2 C66 36.7(2) . .
C76 Sc2 C66 61.5(2) . .
C78 Sc2 C66 2.4(3) . .
C48 Sc2 C66 65.3(3) . .
N1 Sc3 C40 174.7(3) . .
N1 Sc3 C41 166.3(4) . .
C40 Sc3 C41 8.5(4) . .
N1 Sc3 C30 145.2(3) . .
C40 Sc3 C30 35.1(3) . .
C41 Sc3 C30 38.6(3) . .
N1 Sc3 C51 145.3(3) . .
C40 Sc3 C51 37.39(8) . .
C41 Sc3 C51 41.1(3) . .
C30 Sc3 C51 67.5(3) . .
N1 Sc4 C27 164.8(2) . .
N1 Sc4 C18 159.6(2) . .
C27 Sc4 C18 35.6(2) . .
N1 Sc4 C4 158.4(3) . .
C27 Sc4 C4 14.0(2) . .
C18 Sc4 C4 39.2(2) . .
N1 Sc4 C28 144.3(2) . .
C27 Sc4 C28 42.84(8) . .
C18 Sc4 C28 34.0(2) . .
C4 Sc4 C28 55.3(2) . .
N1 Sc4 C26 146.5(2) . .
C27 Sc4 C26 36.24(7) . .
C18 Sc4 C26 38.8(2) . .
C4 Sc4 C26 24.4(2) . .
C28 Sc4 C26 68.14(11) . .
N1 Sc4 C19 136.5(3) . .
C27 Sc4 C19 52.9(3) . .
C18 Sc4 C19 35.9(2) . .
C4 Sc4 C19 64.4(3) . .
C28 Sc4 C19 11.5(3) . .
C26 Sc4 C19 73.6(2) . .
N1 Sc4 C5 134.1(3) . .
C27 Sc4 C5 30.9(3) . .
C18 Sc4 C5 66.0(3) . .
C4 Sc4 C5 35.4(3) . .
C28 Sc4 C5 60.4(2) . .
C26 Sc4 C5 58.7(3) . .
C19 Sc4 C5 71.9(3) . .
N1 Sc5 C27 163.2(3) . .
N1 Sc5 C18 162.5(2) . .
C27 Sc5 C18 34.0(3) . .
N1 Sc5 C4 160.3(2) . .
C27 Sc5 C4 4.2(4) . .
C18 Sc5 C4 37.21(7) . .
N1 Sc5 C28 149.8(3) . .
C27 Sc5 C28 40.2(4) . .
C18 Sc5 C28 22.5(2) . .
C4 Sc5 C28 44.3(2) . .
C27 Sc5 Sc9 117.6(2) . .
N1 Sc5 C26 143.2(2) . .
C27 Sc5 C26 36.3(3) . .
C18 Sc5 C26 47.4(2) . .
C4 Sc5 C26 33.8(2) . .
C28 Sc5 C26 66.6(2) . .
N1 Sc5 C19 135.0(2) . .
C27 Sc5 C19 55.3(4) . .
C18 Sc5 C19 33.96(7) . .
C4 Sc5 C19 59.40(10) . .
C28 Sc5 C19 15.2(2) . .
C26 Sc5 C19 80.6(2) . .
N1 Sc6 C41 177.5(3) . .
N1 Sc6 C40 171.0(4) . .
C41 Sc6 C40 9.5(4) . .
N1 Sc6 C21 147.4(2) . .
C41 Sc6 C21 34.6(2) . .
C40 Sc6 C21 38.0(3) . .
N1 Sc6 C30 143.2(2) . .
C41 Sc6 C30 38.60(8) . .
C40 Sc6 C30 43.4(3) . .
C21 Sc6 C30 7.6(2) . .
N1 Sc6 C60 142.3(2) . .
C41 Sc6 C60 38.09(8) . .
C40 Sc6 C60 28.7(4) . .
C21 Sc6 C60 58.7(2) . .
C30 Sc6 C60 65.79(12) . .
N1 Sc6 C51 143.7(2) . .
C41 Sc6 C51 33.8(2) . .
C40 Sc6 C51 36.8(3) . .
C21 Sc6 C51 66.3(2) . .
C30 Sc6 C51 68.0(2) . .
C60 Sc6 C51 51.5(3) . .
N1 Sc7 C75 158.9(3) . .
N1 Sc7 C61 160.4(3) . .
C75 Sc7 C61 38.54(9) . .
N1 Sc7 C49 178.1(3) . .
C75 Sc7 C49 23.0(2) . .
C61 Sc7 C49 18.5(2) . .
N1 Sc7 C38 143.7(3) . .
C75 Sc7 C38 35.9(2) . .
C61 Sc7 C38 33.8(2) . .
C49 Sc7 C38 37.3(2) . .
N1 Sc7 C50 141.4(4) . .
C75 Sc7 C50 59.2(3) . .
C61 Sc7 C50 30.1(3) . .
C49 Sc7 C50 36.7(3) . .
C38 Sc7 C50 63.8(3) . .
N1 Sc7 C76 137.6(3) . .
C75 Sc7 C76 34.01(8) . .
C61 Sc7 C76 61.36(14) . .
C49 Sc7 C76 43.1(2) . .
C38 Sc7 C76 69.9(2) . .
C50 Sc7 C76 64.5(3) . .
N1 Sc7 C48 144.3(3) . .
C75 Sc7 C48 29.3(3) . .
C61 Sc7 C48 54.5(3) . .
C49 Sc7 C48 36.3(3) . .
C38 Sc7 C48 64.7(3) . .
C50 Sc7 C48 58.6(3) . .
C76 Sc7 C48 6.9(3) . .
N1 Sc7 C62 133.8(3) . .
C75 Sc7 C62 66.93(15) . .
C61 Sc7 C62 35.71(9) . .
C49 Sc7 C62 44.3(2) . .
C38 Sc7 C62 68.9(2) . .
C50 Sc7 C62 7.9(3) . .
C76 Sc7 C62 71.53(15) . .
C48 Sc7 C62 65.8(3) . .
N1 Sc8 C71 163.9(3) . .
N1 Sc8 C45 169.2(3) . .
C71 Sc8 C45 11.6(3) . .
N1 Sc8 C70 158.0(3) . .
C71 Sc8 C70 37.76(9) . .
C45 Sc8 C70 31.6(3) . .
N1 Sc8 C44 151.0(5) . .
C71 Sc8 C44 44.6(4) . .
C45 Sc8 C44 38.7(4) . .
C70 Sc8 C44 7.0(4) . .
N1 Sc8 C34 138.7(3) . .
C71 Sc8 C34 26.3(2) . .
C45 Sc8 C34 37.6(3) . .
C70 Sc8 C34 60.9(2) . .
C44 Sc8 C34 66.9(4) . .
N1 Sc9 C23 169.0(4) . .
N1 Sc9 C13 175.2(4) . .
C23 Sc9 C13 7.1(4) . .
N1 Sc9 C22 150.5(3) . .
C23 Sc9 C22 38.62(9) . .
C13 Sc9 C22 34.2(3) . .
N1 Sc9 C31 146.6(3) . .
C23 Sc9 C31 43.7(2) . .
C13 Sc9 C31 38.1(3) . .
C22 Sc9 C31 9.4(2) . .
N1 Sc9 C7 139.1(3) . .
C23 Sc9 C7 38.37(10) . .
C13 Sc9 C7 37.6(2) . .
C22 Sc9 C7 67.54(15) . .
C31 Sc9 C7 67.1(3) . .
N1 Sc10 C71 168.6(3) . .
N1 Sc10 C45 163.1(3) . .
C71 Sc10 C45 16.5(2) . .
N1 Sc10 C44 158.0(3) . .
C71 Sc10 C44 31.2(2) . .
C45 Sc10 C44 37.99(8) . .
N1 Sc10 Sc2 56.23(16) . .
N1 Sc10 C70 150.3(4) . .
C71 Sc10 C70 38.1(3) . .
C45 Sc10 C70 45.8(3) . .
C44 Sc10 C70 7.9(3) . .
N1 Sc10 C72 140.8(3) . .
C71 Sc10 C72 37.7(2) . .
C45 Sc10 C72 22.5(2) . .
C44 Sc10 C72 58.8(2) . .
C70 Sc10 C72 66.7(3) . .
N1 Sc10 C34 136.5(3) . .
C71 Sc10 C34 33.1(2) . .
C45 Sc10 C34 34.20(8) . .
C44 Sc10 C34 64.26(13) . .
C70 Sc10 C34 70.8(3) . .
C72 Sc10 C34 35.7(2) . .
N1 Sc10 C54 134.1(3) . .
C71 Sc10 C54 36.1(2) . .
C45 Sc10 C54 49.8(2) . .
C44 Sc10 C54 56.3(2) . .
C70 Sc10 C54 59.1(2) . .
C72 Sc10 C54 63.8(2) . .
C34 Sc10 C54 33.0(2) . .
N1 Sc11 C51 172.0(8) . .
N1 Sc11 C42 172.2(10) . .
N1 Sc11 C50 149.5(7) . .
C51 Sc11 C50 38.5(2) . .
C42 Sc11 C50 34.9(4) . .
N1 Sc11 C62 145.9(6) . .
C51 Sc11 C62 41.9(4) . .
C42 Sc11 C62 37.3(4) . .
C50 Sc11 C62 6.7(4) . .
N1 Sc11 C43 144.1(6) . .
C51 Sc11 C43 31.6(4) . .
C42 Sc11 C43 38.8(5) . .
C50 Sc11 C43 60.5(4) . .
C62 Sc11 C43 66.1(5) . .
N1 Sc12 C69 173.0(8) . .
N1 Sc12 C64 171.7(9) . .
C69 Sc12 C64 9.3(3) . .
N1 Sc12 C44 147.9(9) . .
C69 Sc12 C44 36.5(4) . .
C64 Sc12 C44 40.0(4) . .
N1 Sc12 C68 144.4(8) . .
C69 Sc12 C68 38.1(3) . .
C64 Sc12 C68 28.9(3) . .
C44 Sc12 C68 60.4(5) . .
N1 Sc12 C70 145.2(8) . .
C69 Sc12 C70 38.0(3) . .
C64 Sc12 C70 43.0(4) . .
C44 Sc12 C70 6.8(4) . .
C68 Sc12 C70 65.7(4) . .
N1 Sc12 C65 141.5(8) . .
C69 Sc12 C65 31.5(4) . .
C64 Sc12 C65 37.2(4) . .
C44 Sc12 C65 61.3(5) . .
C68 Sc12 C65 58.1(5) . .
C70 Sc12 C65 59.4(4) . .
N1 Sc13 C22 158.4(11) . .
N1 Sc13 C31 159.6(10) . .
C22 Sc13 C31 9.8(2) . .
N1 Sc13 C32 157.0(10) . .
C22 Sc13 C32 34.9(4) . .
C31 Sc13 C32 39.5(4) . .
N1 Sc13 C53 150.2(10) . .
C22 Sc13 C53 37.5(3) . .
C31 Sc13 C53 43.7(4) . .
C32 Sc13 C53 8.2(3) . .
N1 Sc13 C21 145.3(9) . .
C22 Sc13 C21 36.7(2) . .
C31 Sc13 C21 26.8(3) . .
C32 Sc13 C21 57.6(5) . .
C53 Sc13 C21 64.4(4) . .
N1 Sc14 C29 165.1(9) . .
N1 Sc14 C20 171.8(8) . .
N1 Sc14 C30 150.6(8) . .
C29 Sc14 C30 38.6(4) . .
C20 Sc14 C30 32.9(4) . .
N1 Sc14 C11 140.4(8) . .
C29 Sc14 C11 38.4(4) . .
C20 Sc14 C11 39.7(4) . .
C30 Sc14 C11 68.4(5) . .
N1 Sc14 C21 147.6(8) . .
C29 Sc14 C21 44.0(5) . .
C20 Sc14 C21 37.6(2) . .
C30 Sc14 C21 8.8(3) . .
C11 Sc14 C21 69.0(5) . .
N1 Sc14 C6 142.3(7) . .
C29 Sc14 C6 37.2(3) . .
C20 Sc14 C6 38.1(2) . .
C30 Sc14 C6 66.3(5) . .
C11 Sc14 C6 2.4(3) . .
C21 Sc14 C6 66.8(4) . .
N1 Sc15 C23 162.5(7) . .
N1 Sc15 C13 155.1(7) . .
C23 Sc15 C13 8.1(2) . .
N1 Sc15 C7 147.3(6) . .
C23 Sc15 C7 40.3(3) . .
C13 Sc15 C7 42.1(3) . .
N1 Sc15 C22 143.1(7) . .
C23 Sc15 C22 38.4(4) . .
C13 Sc15 C22 44.3(4) . .
C7 Sc15 C22 69.5(4) . .
N1 Sc15 C12 144.9(6) . .
C23 Sc15 C12 38.2(3) . .
C13 Sc15 C12 38.1(2) . .
C7 Sc15 C12 9.2(2) . .
C22 Sc15 C12 71.8(4) . .
N1 Sc15 C31 145.5(6) . .
C23 Sc15 C31 33.0(3) . .
C13 Sc15 C31 38.3(2) . .
C7 Sc15 C31 67.1(4) . .
C22 Sc15 C31 7.0(4) . .
C12 Sc15 C31 68.4(4) . .
N1 Sc15 C11 133.5(6) . .
C23 Sc15 C11 61.3(4) . .
C13 Sc15 C11 65.8(4) . .
C7 Sc15 C11 28.1(2) . .
C22 Sc15 C11 75.5(4) . .
C12 Sc15 C11 36.7(2) . .
C31 Sc15 C11 76.5(4) . .
Sc13 N1 Sc5 74.2(5) . .
Sc13 N1 Sc14 34.8(7) . .
Sc5 N1 Sc14 40.9(4) . .
Sc13 N1 Sc7 119.6(6) . .
Sc5 N1 Sc7 165.4(2) . .
Sc14 N1 Sc7 151.0(5) . .
Sc13 N1 Sc6 153.1(6) . .
Sc5 N1 Sc6 120.8(2) . .
Sc14 N1 Sc6 147.1(5) . .
Sc7 N1 Sc6 44.69(18) . .
Sc13 N1 Sc9 26.7(6) . .
Sc5 N1 Sc9 70.13(19) . .
Sc14 N1 Sc9 31.8(4) . .
Sc7 N1 Sc9 119.6(3) . .
Sc6 N1 Sc9 132.0(3) . .
Sc13 N1 Sc2 107.6(5) . .
Sc5 N1 Sc2 153.9(2) . .
Sc14 N1 Sc2 141.0(5) . .
Sc7 N1 Sc2 31.89(17) . .
Sc6 N1 Sc2 69.39(17) . .
Sc9 N1 Sc2 123.1(2) . .
Sc13 N1 Sc4 97.3(6) . .
Sc5 N1 Sc4 104.30(18) . .
Sc14 N1 Sc4 95.5(4) . .
Sc7 N1 Sc4 70.73(18) . .
Sc6 N1 Sc4 58.73(15) . .
Sc9 N1 Sc4 73.3(2) . .
Sc2 N1 Sc4 101.32(19) . .
Sc13 N1 Sc10 142.8(7) . .
Sc5 N1 Sc10 95.3(2) . .
Sc14 N1 Sc10 131.6(5) . .
Sc7 N1 Sc10 76.4(2) . .
Sc6 N1 Sc10 62.36(19) . .
Sc9 N1 Sc10 163.2(3) . .
Sc2 N1 Sc10 67.1(2) . .
Sc4 N1 Sc10 119.9(2) . .
Sc13 N1 Sc3 24.5(6) . .
Sc5 N1 Sc3 61.22(19) . .
Sc14 N1 Sc3 33.2(5) . .
Sc7 N1 Sc3 133.3(3) . .
Sc6 N1 Sc3 177.4(2) . .
Sc9 N1 Sc3 46.4(2) . .
Sc2 N1 Sc3 109.5(2) . .
Sc4 N1 Sc3 119.7(2) . .
Sc10 N1 Sc3 119.6(2) . .
Sc13 N1 Sc1 116.1(5) . .
Sc5 N1 Sc1 42.76(12) . .
Sc14 N1 Sc1 81.5(4) . .
Sc7 N1 Sc1 122.7(2) . .
Sc6 N1 Sc1 78.88(16) . .
Sc9 N1 Sc1 104.1(2) . .
Sc2 N1 Sc1 132.8(2) . .
Sc4 N1 Sc1 90.38(16) . .
Sc10 N1 Sc1 67.45(17) . .
Sc3 N1 Sc1 103.3(2) . .
Sc13 N1 Sc15 136.8(7) . .
Sc5 N1 Sc15 76.5(4) . .
Sc14 N1 Sc15 106.3(6) . .
Sc7 N1 Sc15 89.3(4) . .
Sc6 N1 Sc15 44.9(4) . .
Sc9 N1 Sc15 112.4(4) . .
Sc2 N1 Sc15 112.6(4) . .
Sc4 N1 Sc15 60.5(4) . .
Sc10 N1 Sc15 70.5(4) . .
Sc3 N1 Sc15 136.7(4) . .
Sc1 N1 Sc15 37.8(4) . .
C82 N2 C81 102.0(3) . .
C82 N2 C83 117.6(3) . .
C81 N2 C83 115.9(3) . .
C5 C1 C2 101.2(5) . .
C5 C1 C81 111.7(4) . .
C2 C1 C81 110.9(3) . .
C5 C1 C9 116.0(6) . .
C2 C1 C9 115.3(5) . .
C81 C1 C9 102.0(3) . .
C12 C2 C3 122.4(5) . .
C12 C2 C1 126.5(4) . .
C3 C2 C1 106.8(5) . .
C12 C2 Sc9 57.8(3) . .
C3 C2 Sc9 82.2(3) . .
C1 C2 Sc9 115.8(3) . .
C4 C3 C2 111.2(5) . .
C4 C3 C15 121.1(5) . .
C2 C3 C15 120.6(6) . .
C4 C3 Sc4 58.3(3) . .
C2 C3 Sc4 95.7(3) . .
C15 C3 Sc4 89.3(3) . .
C5 C4 C18 122.2(6) . .
C5 C4 C3 106.4(5) . .
C18 C4 C3 121.2(5) . .
C5 C4 Sc4 83.7(3) . .
C18 C4 Sc4 69.2(3) . .
C3 C4 Sc4 86.9(3) . .
C6 C5 C4 120.0(5) . .
C6 C5 C1 124.4(8) . .
C4 C5 C1 110.6(6) . .
C6 C5 Sc4 81.0(3) . .
C4 C5 Sc4 60.9(3) . .
C1 C5 Sc4 106.5(3) . .
C5 C6 C20 118.4(7) . .
C5 C6 C7 118.3(5) . .
C20 C6 C7 115.6(6) . .
C5 C6 Sc15 104.7(4) . .
C20 C6 Sc15 78.3(4) . .
C7 C6 Sc15 60.3(4) . .
C5 C6 Sc4 67.0(3) . .
C20 C6 Sc4 73.6(3) . .
C7 C6 Sc4 103.7(3) . .
Sc15 C6 Sc4 47.6(3) . .
C8 C7 C23 109.3(5) . .
C8 C7 C6 122.5(5) . .
C23 C7 C6 121.4(5) . .
C8 C7 Sc15 93.6(5) . .
C23 C7 Sc15 66.7(4) . .
C6 C7 Sc15 83.7(4) . .
C8 C7 Sc1 66.6(3) . .
C23 C7 Sc1 68.1(3) . .
C6 C7 Sc1 107.8(3) . .
Sc15 C7 Sc1 29.5(3) . .
C7 C8 C25 108.8(6) . .
C7 C8 C9 124.6(6) . .
C25 C8 C9 124.4(9) . .
C7 C8 Sc1 82.2(4) . .
C25 C8 Sc1 59.9(3) . .
C9 C8 Sc1 110.4(4) . .
C7 C8 Sc15 54.4(4) . .
C25 C8 Sc15 83.1(4) . .
C9 C8 Sc15 114.6(4) . .
Sc1 C8 Sc15 29.9(3) . .
C10 C9 C8 105.4(6) . .
C10 C9 C82 111.4(7) . .
C8 C9 C82 114.5(6) . .
C10 C9 C1 111.3(6) . .
C8 C9 C1 112.3(7) . .
C82 C9 C1 102.2(4) . .
C11 C10 C27 108.7(7) . .
C11 C10 C9 126.0(5) . .
C27 C10 C9 122.9(9) . .
C11 C10 Sc5 84.6(3) . .
C27 C10 Sc5 58.6(3) . .
C9 C10 Sc5 108.1(6) . .
C11 C10 Sc14 55.3(4) . .
C27 C10 Sc14 80.1(5) . .
C9 C10 Sc14 116.5(5) . .
Sc5 C10 Sc14 30.4(3) . .
C10 C11 C29 110.8(7) . .
C10 C11 C12 121.9(6) . .
C29 C11 C12 120.3(8) . .
C10 C11 Sc14 94.2(6) . .
C29 C11 Sc14 63.3(5) . .
C12 C11 Sc14 85.9(5) . .
C10 C11 Sc9 105.8(5) . .
C29 C11 Sc9 79.8(4) . .
C12 C11 Sc9 61.5(3) . .
Sc14 C11 Sc9 24.4(4) . .
C10 C11 Sc5 64.6(4) . .
C29 C11 Sc5 70.0(4) . .
C12 C11 Sc5 108.3(3) . .
Sc14 C11 Sc5 30.8(4) . .
Sc9 C11 Sc5 50.83(15) . .
C2 C12 C13 119.2(6) . .
C2 C12 C11 116.7(6) . .
C13 C12 C11 114.5(6) . .
C2 C12 Sc9 92.2(3) . .
C13 C12 Sc9 61.6(3) . .
C11 C12 Sc9 85.2(3) . .
C2 C12 Sc14 103.6(4) . .
C13 C12 Sc14 75.6(4) . .
C11 C12 Sc14 60.3(4) . .
Sc9 C12 Sc14 24.9(3) . .
C12 C13 C31 123.9(8) . .
C12 C13 C14 119.3(8) . .
C31 C13 C14 107.5(5) . .
C12 C13 Sc9 81.1(3) . .
C31 C13 Sc9 78.4(4) . .
C14 C13 Sc9 79.9(4) . .
C12 C13 Sc13 97.1(5) . .
C31 C13 Sc13 59.4(5) . .
C14 C13 Sc13 82.0(5) . .
Sc9 C13 Sc13 19.9(4) . .
C12 C13 Sc14 72.9(4) . .
C31 C13 Sc14 68.0(5) . .
C14 C13 Sc14 102.8(5) . .
Sc9 C13 Sc14 23.2(3) . .
Sc13 C13 Sc14 26.4(5) . .
C15 C14 C33 120.8(5) . .
C15 C14 C13 121.5(6) . .
C33 C14 C13 108.7(6) . .
C15 C14 Sc9 91.5(3) . .
C33 C14 Sc9 85.8(3) . .
C13 C14 Sc9 61.8(3) . .
C15 C14 Sc13 104.5(5) . .
C33 C14 Sc13 67.9(5) . .
C13 C14 Sc13 66.3(5) . .
Sc9 C14 Sc13 18.5(3) . .
C16 C15 C14 118.3(5) . .
C16 C15 C3 117.1(5) . .
C14 C15 C3 116.8(5) . .
C16 C15 Sc9 104.3(3) . .
C14 C15 Sc9 57.1(3) . .
C3 C15 Sc9 82.0(3) . .
C16 C15 Sc4 75.8(3) . .
C14 C15 Sc4 107.4(3) . .
C3 C15 Sc4 60.7(3) . .
Sc9 C15 Sc4 50.62(14) . .
C15 C16 C17 121.3(5) . .
C15 C16 C35 120.2(5) . .
C17 C16 C35 108.4(5) . .
C18 C17 C16 121.4(5) . .
C18 C17 C37 120.9(5) . .
C16 C17 C37 108.1(5) . .
C18 C17 Sc4 56.5(3) . .
C16 C17 Sc4 88.9(3) . .
C37 C17 Sc4 97.4(3) . .
C19 C18 C17 118.2(6) . .
C19 C18 C4 117.2(6) . .
C17 C18 C4 117.6(6) . .
C19 C18 Sc4 82.4(3) . .
C17 C18 Sc4 89.4(3) . .
C4 C18 Sc4 71.6(3) . .
C18 C19 C20 120.8(7) . .
C18 C19 C39 120.6(6) . .
C20 C19 C39 109.2(5) . .
C18 C19 Sc4 61.7(3) . .
C20 C19 Sc4 82.1(4) . .
C39 C19 Sc4 98.4(4) . .
C18 C19 Sc6 104.3(3) . .
C20 C19 Sc6 70.3(3) . .
C39 C19 Sc6 63.4(3) . .
Sc4 C19 Sc6 45.19(13) . .
C6 C20 C19 121.2(7) . .
C6 C20 C21 123.8(9) . .
C19 C20 C21 107.2(6) . .
C6 C20 Sc15 69.0(5) . .
C19 C20 Sc15 105.9(4) . .
C21 C20 Sc15 71.8(5) . .
C6 C20 Sc4 74.9(3) . .
C19 C20 Sc4 64.9(3) . .
C21 C20 Sc4 104.6(3) . .
Sc15 C20 Sc4 46.8(3) . .
C6 C20 Sc6 101.5(4) . .
C19 C20 Sc6 78.7(3) . .
C21 C20 Sc6 60.0(3) . .
Sc15 C20 Sc6 34.8(3) . .
Sc4 C20 Sc6 44.75(12) . .
C22 C21 C20 119.7(6) . .
C22 C21 C40 119.6(6) . .
C20 C21 C40 109.8(7) . .
C22 C21 Sc6 83.8(3) . .
C20 C21 Sc6 86.8(3) . .
C40 C21 Sc6 66.1(3) . .
C22 C21 Sc15 61.9(4) . .
C20 C21 Sc15 75.5(4) . .
C40 C21 Sc15 103.4(4) . .
Sc6 C21 Sc15 37.4(3) . .
C53 C22 C23 116.7(9) . .
C53 C22 C21 117.6(8) . .
C23 C22 C21 118.5(5) . .
C53 C22 Sc15 96.1(5) . .
C23 C22 Sc15 63.8(4) . .
C21 C22 Sc15 83.9(5) . .
C53 C22 Sc6 81.0(4) . .
C23 C22 Sc6 101.0(3) . .
C21 C22 Sc6 62.3(4) . .
Sc15 C22 Sc6 37.2(3) . .
C22 C23 C24 123.5(6) . .
C22 C23 C7 120.8(6) . .
C24 C23 C7 107.4(5) . .
C22 C23 Sc15 77.7(5) . .
C24 C23 Sc15 90.9(5) . .
C7 C23 Sc15 73.0(4) . .
C22 C23 Sc1 100.3(3) . .
C24 C23 Sc1 59.8(3) . .
C7 C23 Sc1 79.6(3) . .
Sc15 C23 Sc1 31.7(3) . .
C23 C24 C55 120.3(6) . .
C23 C24 C25 107.2(6) . .
C55 C24 C25 120.6(6) . .
C23 C24 Sc1 85.4(3) . .
C55 C24 Sc1 81.0(4) . .
C25 C24 Sc1 68.9(3) . .
C23 C24 Sc15 54.4(4) . .
C55 C24 Sc15 93.5(5) . .
C25 C24 Sc15 86.4(4) . .
Sc1 C24 Sc15 31.6(3) . .
C8 C25 C26 120.9(6) . .
C8 C25 C24 107.3(7) . .
C26 C25 C24 121.1(6) . .
C8 C25 Sc1 84.6(3) . .
C26 C25 Sc1 80.9(3) . .
C24 C25 Sc1 71.5(3) . .
C8 C25 Sc5 85.5(3) . .
C26 C25 Sc5 55.8(3) . .
C24 C25 Sc5 100.4(4) . .
Sc1 C25 Sc5 30.68(12) . .
C8 C25 Sc15 66.6(4) . .
C26 C25 Sc15 106.6(4) . .
C24 C25 Sc15 62.6(4) . .
Sc1 C25 Sc15 26.3(3) . .
Sc5 C25 Sc15 52.4(3) . .
C27 C26 C25 115.0(6) . .
C27 C26 C57 116.6(7) . .
C25 C26 C57 117.5(5) . .
C27 C26 Sc5 63.1(3) . .
C25 C26 Sc5 93.6(4) . .
C57 C26 Sc5 80.5(3) . .
C27 C26 Sc1 94.1(3) . .
C25 C26 Sc1 62.4(3) . .
C57 C26 Sc1 81.1(3) . .
Sc5 C26 Sc1 36.28(12) . .
C26 C27 C10 124.6(10) . .
C26 C27 C28 119.5(6) . .
C10 C27 C28 107.3(8) . .
C26 C27 Sc5 80.6(3) . .
C10 C27 Sc5 86.4(4) . .
C28 C27 Sc5 73.2(4) . .
C26 C27 Sc1 56.5(3) . .
C10 C27 Sc1 88.0(5) . .
C28 C27 Sc1 101.3(4) . .
Sc5 C27 Sc1 30.08(14) . .
C26 C27 Sc14 108.1(4) . .
C10 C27 Sc14 70.8(4) . .
C28 C27 Sc14 59.7(4) . .
Sc5 C27 Sc14 27.5(3) . .
Sc1 C27 Sc14 54.8(3) . .
C59 C28 C29 118.6(6) . .
C59 C28 C27 123.8(6) . .
C29 C28 C27 107.2(5) . .
C59 C28 Sc5 83.1(4) . .
C29 C28 Sc5 88.5(4) . .
C27 C28 Sc5 66.6(3) . .
C59 C28 Sc14 90.2(5) . .
C29 C28 Sc14 56.5(4) . .
C27 C28 Sc14 89.2(5) . .
Sc5 C28 Sc14 34.0(3) . .
C30 C29 C11 123.4(8) . .
C30 C29 C28 122.3(7) . .
C11 C29 C28 106.0(8) . .
C30 C29 Sc14 76.3(5) . .
C11 C29 Sc14 78.3(5) . .
C28 C29 Sc14 87.6(6) . .
C30 C29 Sc5 102.4(4) . .
C11 C29 Sc5 78.7(5) . .
C28 C29 Sc5 57.6(4) . .
Sc14 C29 Sc5 32.1(4) . .
C30 C29 Sc3 56.9(3) . .
C11 C29 Sc3 101.3(4) . .
C28 C29 Sc3 88.0(4) . .
Sc14 C29 Sc3 24.1(4) . .
Sc5 C29 Sc3 45.64(13) . .
C30 C29 Sc9 69.3(4) . .
C11 C29 Sc9 69.5(3) . .
C28 C29 Sc9 107.6(4) . .
Sc14 C29 Sc9 20.3(4) . .
Sc5 C29 Sc9 50.55(14) . .
Sc3 C29 Sc9 33.92(16) . .
C30 C29 Sc13 56.1(5) . .
C11 C29 Sc13 88.2(5) . .
C28 C29 Sc13 102.4(5) . .
Sc14 C29 Sc13 20.7(5) . .
Sc5 C29 Sc13 51.6(3) . .
Sc3 C29 Sc13 17.2(4) . .
Sc9 C29 Sc13 18.7(4) . .
C31 C30 C29 116.1(6) . .
C31 C30 C41 119.3(8) . .
C29 C30 C41 116.7(10) . .
C31 C30 Sc14 83.8(5) . .
C29 C30 Sc14 65.1(5) . .
C41 C30 Sc14 92.7(6) . .
C31 C30 Sc3 84.7(4) . .
C29 C30 Sc3 91.0(4) . .
C41 C30 Sc3 66.7(4) . .
Sc14 C30 Sc3 30.0(4) . .
C31 C30 Sc13 64.7(6) . .
C29 C30 Sc13 94.2(6) . .
C41 C30 Sc13 83.6(6) . .
Sc14 C30 Sc13 29.5(6) . .
Sc3 C30 Sc13 20.9(4) . .
C31 C30 Sc9 59.5(3) . .
C29 C30 Sc9 80.3(4) . .
C41 C30 Sc9 103.1(4) . .
Sc14 C30 Sc9 24.3(4) . .
Sc3 C30 Sc9 37.04(18) . .
Sc13 C30 Sc9 20.4(5) . .
C31 C30 Sc11 82.8(4) . .
C29 C30 Sc11 102.0(5) . .
C41 C30 Sc11 58.9(4) . .
Sc14 C30 Sc11 41.3(5) . .
Sc3 C30 Sc11 11.5(2) . .
Sc13 C30 Sc11 24.9(6) . .
Sc9 C30 Sc11 44.3(3) . .
C30 C31 C13 121.7(6) . .
C30 C31 C32 117.8(6) . .
C13 C31 C32 109.9(7) . .
C30 C31 Sc13 80.1(6) . .
C13 C31 Sc13 86.5(6) . .
C32 C31 Sc13 70.4(5) . .
C30 C31 Sc9 88.5(4) . .
C13 C31 Sc9 63.5(3) . .
C32 C31 Sc9 85.3(4) . .
Sc13 C31 Sc9 23.8(5) . .
C30 C31 Sc14 62.3(5) . .
C13 C31 Sc14 79.8(4) . .
C32 C31 Sc14 98.6(5) . .
Sc13 C31 Sc14 28.5(6) . .
Sc9 C31 Sc14 26.2(3) . .
C30 C31 Sc3 61.9(3) . .
C13 C31 Sc3 101.3(3) . .
C32 C31 Sc3 76.8(3) . .
Sc13 C31 Sc3 19.2(5) . .
Sc9 C31 Sc3 38.29(18) . .
Sc14 C31 Sc3 26.5(4) . .
C43 C32 C33 123.0(8) . .
C43 C32 C31 123.2(10) . .
C33 C32 C31 105.1(6) . .
C43 C32 Sc13 83.4(7) . .
C33 C32 Sc13 87.0(7) . .
C31 C32 Sc13 70.1(5) . .
C43 C32 Sc9 103.2(4) . .
C33 C32 Sc9 74.8(4) . .
C31 C32 Sc9 60.2(3) . .
Sc13 C32 Sc9 19.9(5) . .
C43 C32 Sc3 70.7(4) . .
C33 C32 Sc3 104.2(4) . .
C31 C32 Sc3 69.8(4) . .
Sc13 C32 Sc3 17.7(5) . .
Sc9 C32 Sc3 35.45(17) . .
C43 C32 Sc11 57.6(5) . .
C33 C32 Sc11 102.7(4) . .
C31 C32 Sc11 85.9(5) . .
Sc13 C32 Sc11 25.9(6) . .
Sc9 C32 Sc11 45.7(3) . .
Sc3 C32 Sc11 16.2(3) . .
C43 C32 Sc8 68.4(4) . .
C33 C32 Sc8 70.8(4) . .
C31 C32 Sc8 106.4(3) . .
Sc13 C32 Sc8 36.9(5) . .
Sc9 C32 Sc8 47.63(16) . .
Sc3 C32 Sc8 44.58(16) . .
Sc11 C32 Sc8 34.5(3) . .
C34 C33 C14 120.6(6) . .
C34 C33 C32 121.0(6) . .
C14 C33 C32 108.7(6) . .
C34 C33 Sc13 98.5(5) . .
C14 C33 Sc13 80.9(5) . .
C32 C33 Sc13 58.2(5) . .
C34 C33 Sc8 62.5(3) . .
C14 C33 Sc8 103.4(3) . .
C32 C33 Sc8 77.0(3) . .
Sc13 C33 Sc8 36.3(4) . .
C34 C33 Sc9 104.0(3) . .
C14 C33 Sc9 61.1(3) . .
C32 C33 Sc9 72.6(3) . .
Sc13 C33 Sc9 20.3(4) . .
Sc8 C33 Sc9 48.19(16) . .
C35 C34 C33 118.1(5) . .
C35 C34 C45 118.3(5) . .
C33 C34 C45 115.5(6) . .
C35 C34 Sc8 94.3(3) . .
C33 C34 Sc8 84.6(3) . .
C45 C34 Sc8 62.8(3) . .
C34 C35 C36 121.4(5) . .
C34 C35 C16 121.7(5) . .
C36 C35 C16 107.2(5) . .
C34 C35 Sc8 55.6(3) . .
C36 C35 Sc8 85.3(3) . .
C16 C35 Sc8 102.9(3) . .
C47 C36 C37 121.6(5) . .
C47 C36 C35 120.8(6) . .
C37 C36 C35 108.6(5) . .
C47 C36 Sc7 69.6(3) . .
C37 C36 Sc7 68.3(3) . .
C35 C36 Sc7 106.0(3) . .
C38 C37 C36 121.6(6) . .
C38 C37 C17 120.9(5) . .
C36 C37 C17 107.8(5) . .
C38 C37 Sc7 59.7(3) . .
C36 C37 Sc7 81.7(3) . .
C17 C37 Sc7 101.9(3) . .
C39 C38 C37 118.2(6) . .
C39 C38 C49 118.2(6) . .
C37 C38 C49 116.5(6) . .
C39 C38 Sc7 90.2(4) . .
C37 C38 Sc7 88.4(4) . .
C49 C38 Sc7 64.8(3) . .
C39 C38 Sc6 58.1(3) . .
C37 C38 Sc6 104.1(3) . .
C49 C38 Sc6 82.8(3) . .
Sc7 C38 Sc6 32.08(15) . .
C38 C39 C40 122.6(6) . .
C38 C39 C19 121.1(6) . .
C40 C39 C19 106.4(5) . .
C38 C39 Sc6 92.9(4) . .
C40 C39 Sc6 60.2(3) . .
C19 C39 Sc6 84.2(3) . .
C38 C39 Sc7 58.7(3) . .
C40 C39 Sc7 83.7(4) . .
C19 C39 Sc7 100.8(3) . .
Sc6 C39 Sc7 34.15(15) . .
C51 C40 C21 122.9(10) . .
C51 C40 C39 119.4(7) . .
C21 C40 C39 107.3(6) . .
C51 C40 Sc6 78.6(4) . .
C21 C40 Sc6 75.9(4) . .
C39 C40 Sc6 83.3(4) . .
C42 C41 C60 106.1(8) . .
C42 C41 C30 122.3(10) . .
C60 C41 C30 120.1(9) . .
C42 C41 Sc3 77.8(5) . .
C60 C41 Sc3 84.2(4) . .
C30 C41 Sc3 74.8(4) . .
C42 C41 Sc11 61.0(5) . .
C60 C41 Sc11 84.2(5) . .
C30 C41 Sc11 90.0(5) . .
Sc3 C41 Sc11 17.9(3) . .
C42 C41 Sc13 76.6(6) . .
C60 C41 Sc13 100.2(5) . .
C30 C41 Sc13 63.6(5) . .
Sc3 C41 Sc13 16.4(4) . .
Sc11 C41 Sc13 26.6(5) . .
C42 C41 Sc14 100.6(6) . .
C60 C41 Sc14 85.2(5) . .
C30 C41 Sc14 55.0(4) . .
Sc3 C41 Sc14 24.1(4) . .
Sc11 C41 Sc14 42.0(5) . .
Sc13 C41 Sc14 25.6(5) . .
C62 C42 C41 110.6(10) . .
C62 C42 C43 118.9(9) . .
C41 C42 C43 119.5(8) . .
C62 C42 Sc11 77.2(5) . .
C41 C42 Sc11 83.4(6) . .
C43 C42 Sc11 76.2(5) . .
C62 C42 Sc3 90.0(4) . .
C41 C42 Sc3 65.4(4) . .
C43 C42 Sc3 81.6(5) . .
Sc11 C42 Sc3 19.0(4) . .
C62 C42 Sc13 102.1(5) . .
C41 C42 Sc13 73.0(5) . .
C43 C42 Sc13 64.9(5) . .
Sc11 C42 Sc13 24.9(5) . .
Sc3 C42 Sc13 17.4(4) . .
C32 C43 C44 115.0(11) . .
C32 C43 C42 117.7(9) . .
C44 C43 C42 119.8(8) . .
C32 C43 Sc11 91.1(5) . .
C44 C43 Sc11 87.4(6) . .
C42 C43 Sc11 64.9(5) . .
C32 C43 Sc13 62.5(5) . .
C44 C43 Sc13 97.6(6) . .
C42 C43 Sc13 82.7(7) . .
Sc11 C43 Sc13 28.7(6) . .
C32 C43 Sc3 78.0(4) . .
C44 C43 Sc3 102.4(4) . .
C42 C43 Sc3 63.7(4) . .
Sc11 C43 Sc3 16.8(4) . .
Sc13 C43 Sc3 19.6(5) . .
C32 C43 Sc8 81.0(5) . .
C44 C43 Sc8 59.9(4) . .
C42 C43 Sc8 102.2(5) . .
Sc11 C43 Sc8 38.3(3) . .
Sc13 C43 Sc8 37.8(4) . .
Sc3 C43 Sc8 46.94(17) . .
C32 C43 Sc12 99.7(6) . .
C44 C43 Sc12 59.1(4) . .
C42 C43 Sc12 85.0(6) . .
Sc11 C43 Sc12 28.5(5) . .
Sc13 C43 Sc12 44.6(5) . .
Sc3 C43 Sc12 43.5(4) . .
Sc8 C43 Sc12 21.1(3) . .
C43 C44 C45 124.3(8) . .
C43 C44 C64 118.0(10) . .
C45 C44 C64 108.3(7) . .
C43 C44 Sc8 86.3(4) . .
C45 C44 Sc8 67.1(4) . .
C64 C44 Sc8 86.0(4) . .
C43 C44 Sc12 88.3(6) . .
C45 C44 Sc12 85.6(6) . .
C64 C44 Sc12 63.8(5) . .
Sc8 C44 Sc12 24.6(4) . .
C43 C44 Sc11 59.8(5) . .
C45 C44 Sc11 104.2(5) . .
C64 C44 Sc11 78.6(5) . .
Sc8 C44 Sc11 37.5(3) . .
Sc12 C44 Sc11 28.6(5) . .
C44 C45 C46 108.8(7) . .
C44 C45 C34 121.0(7) . .
C46 C45 C34 119.2(6) . .
C44 C45 Sc8 74.2(4) . .
C46 C45 Sc8 82.9(3) . .
C34 C45 Sc8 79.6(4) . .
C44 C45 Sc12 60.8(5) . .
C46 C45 Sc12 75.1(5) . .
C34 C45 Sc12 99.9(5) . .
Sc8 C45 Sc12 20.5(3) . .
C47 C46 C45 123.0(6) . .
C47 C46 C65 120.6(6) . .
C45 C46 C65 107.4(7) . .
C47 C46 Sc8 94.4(3) . .
C45 C46 Sc8 60.7(3) . .
C65 C46 Sc8 83.8(4) . .
C47 C46 Sc12 102.8(5) . .
C45 C46 Sc12 72.8(5) . .
C65 C46 Sc12 62.5(5) . .
Sc8 C46 Sc12 21.4(3) . .
C47 C46 Sc2 68.1(3) . .
C45 C46 Sc2 106.8(4) . .
C65 C46 Sc2 69.2(3) . .
Sc8 C46 Sc2 46.03(15) . .
Sc12 C46 Sc2 39.2(3) . .
C46 C47 C36 117.1(5) . .
C46 C47 C48 119.1(6) . .
C36 C47 C48 116.7(6) . .
C46 C47 Sc2 82.0(3) . .
C36 C47 Sc2 100.8(3) . .
C48 C47 Sc2 61.8(3) . .
C46 C47 Sc7 102.3(4) . .
C36 C47 Sc7 80.6(3) . .
C48 C47 Sc7 61.3(3) . .
Sc2 C47 Sc7 23.83(13) . .
C49 C48 C67 109.5(7) . .
C49 C48 C47 120.5(6) . .
C67 C48 C47 119.0(8) . .
C49 C48 Sc2 85.9(4) . .
C67 C48 Sc2 64.8(4) . .
C47 C48 Sc2 85.3(4) . .
C49 C48 Sc7 62.6(3) . .
C67 C48 Sc7 87.2(5) . .
C47 C48 Sc7 86.6(4) . .
Sc2 C48 Sc7 27.13(16) . .
C50 C49 C48 108.4(5) . .
C50 C49 C38 119.0(6) . .
C48 C49 C38 122.8(6) . .
C50 C49 Sc7 79.6(4) . .
C48 C49 Sc7 81.1(4) . .
C38 C49 Sc7 77.9(3) . .
C50 C49 Sc2 75.4(3) . .
C48 C49 Sc2 61.7(4) . .
C38 C49 Sc2 100.3(3) . .
Sc7 C49 Sc2 23.76(15) . .
C51 C50 C49 123.7(6) . .
C51 C50 C68 120.8(9) . .
C49 C50 C68 107.6(7) . .
C51 C50 Sc7 91.0(4) . .
C49 C50 Sc7 63.7(3) . .
C68 C50 Sc7 86.7(3) . .
C51 C50 Sc2 103.9(4) . .
C49 C50 Sc2 73.6(4) . .
C68 C50 Sc2 62.3(3) . .
Sc7 C50 Sc2 24.36(14) . .
C51 C50 Sc6 57.3(3) . .
C49 C50 Sc6 87.5(3) . .
C68 C50 Sc6 102.1(4) . .
Sc7 C50 Sc6 33.75(15) . .
Sc2 C50 Sc6 50.01(13) . .
C40 C51 C52 116.9(7) . .
C40 C51 C50 117.1(8) . .
C52 C51 C50 117.7(6) . .
C40 C51 Sc6 64.5(3) . .
C52 C51 Sc6 85.1(4) . .
C50 C51 Sc6 91.6(4) . .
C40 C51 Sc7 82.1(4) . .
C52 C51 Sc7 102.3(4) . .
C50 C51 Sc7 58.1(3) . .
Sc6 C51 Sc7 33.64(15) . .
C51 C52 C53 120.4(6) . .
C51 C52 C70 122.0(6) . .
C53 C52 C70 108.8(7) . .
C51 C52 Sc6 62.0(3) . .
C53 C52 Sc6 78.1(3) . .
C70 C52 Sc6 103.8(3) . .
C51 C52 Sc10 100.7(3) . .
C53 C52 Sc10 78.1(4) . .
C70 C52 Sc10 60.0(3) . .
Sc6 C52 Sc10 47.21(14) . .
C22 C53 C52 122.4(8) . .
C22 C53 C54 121.4(7) . .
C52 C53 C54 106.6(6) . .
C22 C53 Sc6 67.9(4) . .
C52 C53 Sc6 70.8(3) . .
C54 C53 Sc6 104.6(4) . .
C22 C53 Sc10 103.9(3) . .
C52 C53 Sc10 70.8(3) . .
C54 C53 Sc10 62.2(3) . .
Sc6 C53 Sc10 45.46(14) . .
C22 C53 Sc15 53.3(4) . .
C52 C53 Sc15 102.6(4) . .
C54 C53 Sc15 88.2(4) . .
Sc6 C53 Sc15 32.9(3) . .
Sc10 C53 Sc15 50.8(3) . .
C71 C54 C53 109.2(5) . .
C71 C54 C55 120.7(6) . .
C53 C54 C55 121.5(6) . .
C71 C54 Sc10 60.6(3) . .
C53 C54 Sc10 85.6(3) . .
C55 C54 Sc10 93.2(3) . .
C56 C55 C24 118.1(6) . .
C56 C55 C54 118.2(5) . .
C24 C55 C54 116.1(6) . .
C56 C55 Sc1 81.4(3) . .
C24 C55 Sc1 62.9(3) . .
C54 C55 Sc1 98.8(3) . .
C55 C56 C57 122.3(5) . .
C55 C56 C73 121.0(5) . .
C57 C56 C73 107.8(5) . .
C55 C56 Sc1 66.1(3) . .
C57 C56 Sc1 73.3(3) . .
C73 C56 Sc1 105.3(3) . .
C56 C57 C58 108.3(5) . .
C56 C57 C26 120.4(6) . .
C58 C57 C26 122.1(6) . .
C56 C57 Sc5 101.5(3) . .
C58 C57 Sc5 76.6(3) . .
C26 C57 Sc5 65.2(3) . .
C56 C57 Sc1 74.5(3) . .
C58 C57 Sc1 103.3(3) . .
C26 C57 Sc1 65.3(3) . .
Sc5 C57 Sc1 33.28(10) . .
C59 C58 C57 122.4(6) . .
C59 C58 C74 120.0(6) . .
C57 C58 C74 108.4(6) . .
C59 C58 Sc5 68.4(3) . .
C57 C58 Sc5 70.9(3) . .
C74 C58 Sc5 104.5(4) . .
C60 C59 C58 118.5(7) . .
C60 C59 C28 119.4(7) . .
C58 C59 C28 115.4(7) . .
C60 C59 Sc5 102.4(4) . .
C58 C59 Sc5 79.8(4) . .
C28 C59 Sc5 62.3(3) . .
C60 C59 Sc3 58.4(3) . .
C58 C59 Sc3 106.5(4) . .
C28 C59 Sc3 81.8(4) . .
Sc5 C59 Sc3 44.57(14) . .
C60 C59 Sc14 79.5(5) . .
C58 C59 Sc14 106.6(5) . .
C28 C59 Sc14 60.2(4) . .
Sc5 C59 Sc14 29.2(3) . .
Sc3 C59 Sc14 23.3(3) . .
C59 C60 C41 122.7(8) . .
C59 C60 C61 122.2(8) . .
C41 C60 C61 106.9(7) . .
C59 C60 Sc3 92.4(4) . .
C41 C60 Sc3 60.7(4) . .
C61 C60 Sc3 87.2(4) . .
C59 C60 Sc11 104.0(5) . .
C41 C60 Sc11 63.9(4) . .
C61 C60 Sc11 71.5(5) . .
Sc3 C60 Sc11 16.2(3) . .
C62 C61 C75 122.1(10) . .
C62 C61 C60 109.7(7) . .
C75 C61 C60 119.4(8) . .
C62 C61 Sc11 60.8(5) . .
C75 C61 Sc11 101.8(5) . .
C60 C61 Sc11 76.7(5) . .
C62 C61 Sc3 72.5(4) . .
C75 C61 Sc3 105.2(4) . .
C60 C61 Sc3 61.5(4) . .
Sc11 C61 Sc3 15.7(3) . .
C61 C62 C42 106.7(8) . .
C61 C62 C63 120.7(10) . .
C42 C62 C63 123.3(12) . .
C61 C62 Sc11 87.4(5) . .
C42 C62 Sc11 65.5(5) . .
C63 C62 Sc11 86.2(6) . .
C61 C62 Sc3 78.7(4) . .
C42 C62 Sc3 58.5(3) . .
C63 C62 Sc3 100.4(4) . .
Sc11 C62 Sc3 14.3(4) . .
C61 C62 Sc12 103.6(5) . .
C42 C62 Sc12 81.6(6) . .
C63 C62 Sc12 59.4(5) . .
Sc11 C62 Sc12 27.0(5) . .
Sc3 C62 Sc12 41.3(3) . .
C77 C63 C64 115.6(7) . .
C77 C63 C62 119.3(10) . .
C64 C63 C62 117.8(8) . .
C77 C63 Sc12 92.5(5) . .
C64 C63 Sc12 61.2(5) . .
C62 C63 Sc12 89.2(5) . .
C77 C63 Sc11 103.2(5) . .
C64 C63 Sc11 80.9(5) . .
C62 C63 Sc11 60.5(4) . .
Sc12 C63 Sc11 28.8(5) . .
C63 C64 C65 122.8(6) . .
C63 C64 C44 122.0(7) . .
C65 C64 C44 106.4(7) . .
C63 C64 Sc12 82.9(6) . .
C65 C64 Sc12 80.8(5) . .
C44 C64 Sc12 76.2(6) . .
C63 C64 Sc8 101.1(4) . .
C65 C64 Sc8 78.3(4) . .
C44 C64 Sc8 58.7(3) . .
Sc12 C64 Sc8 20.3(4) . .
C63 C64 Sc11 69.0(4) . .
C65 C64 Sc11 106.5(4) . .
C44 C64 Sc11 69.2(4) . .
Sc12 C64 Sc11 25.7(5) . .
Sc8 C64 Sc11 34.8(2) . .
C64 C65 C66 121.2(7) . .
C64 C65 C46 109.1(6) . .
C66 C65 C46 120.6(9) . .
C64 C65 Sc12 62.1(5) . .
C66 C65 Sc12 93.5(5) . .
C46 C65 Sc12 83.3(5) . .
C64 C65 Sc8 70.3(3) . .
C66 C65 Sc8 105.4(4) . .
C46 C65 Sc8 63.0(3) . .
Sc12 C65 Sc8 20.4(4) . .
C64 C65 Sc2 102.6(4) . .
C66 C65 Sc2 61.1(4) . .
C46 C65 Sc2 79.9(4) . .
Sc12 C65 Sc2 42.2(4) . .
Sc8 C65 Sc2 45.69(15) . .
C78 C66 C65 115.6(7) . .
C78 C66 C67 118.7(9) . .
C65 C66 C67 117.2(8) . .
C78 C66 Sc2 90.1(5) . .
C65 C66 Sc2 86.8(3) . .
C67 C66 Sc2 64.5(4) . .
C78 C66 Sc12 82.7(5) . .
C65 C66 Sc12 55.9(4) . .
C67 C66 Sc12 102.8(5) . .
Sc2 C66 Sc12 40.5(3) . .
C66 C67 C48 123.3(8) . .
C66 C67 C68 119.6(8) . .
C48 C67 C68 105.8(6) . .
C66 C67 Sc2 78.8(4) . .
C48 C67 Sc2 78.1(4) . .
C68 C67 Sc2 79.5(5) . .
C66 C67 Sc7 100.9(4) . .
C48 C67 Sc7 60.8(4) . .
C68 C67 Sc7 72.9(4) . .
Sc2 C67 Sc7 22.77(15) . .
C50 C68 C69 121.4(8) . .
C50 C68 C67 108.7(7) . .
C69 C68 C67 121.3(5) . .
C50 C68 Sc2 85.2(3) . .
C69 C68 Sc2 90.8(4) . .
C67 C68 Sc2 63.5(3) . .
C50 C68 Sc7 60.9(3) . .
C69 C68 Sc7 102.3(4) . .
C67 C68 Sc7 75.8(3) . .
Sc2 C68 Sc7 24.35(14) . .
C79 C69 C70 119.1(6) . .
C79 C69 C68 116.9(5) . .
C70 C69 C68 116.8(6) . .
C79 C69 Sc10 81.1(3) . .
C70 C69 Sc10 62.8(3) . .
C68 C69 Sc10 100.7(3) . .
C79 C69 Sc2 81.7(3) . .
C70 C69 Sc2 104.3(3) . .
C68 C69 Sc2 58.1(2) . .
Sc10 C69 Sc2 49.26(14) . .
C69 C70 C52 121.0(7) . .
C69 C70 C71 118.9(7) . .
C52 C70 C71 108.1(6) . .
C69 C70 Sc10 83.2(3) . .
C52 C70 Sc10 86.7(3) . .
C71 C70 Sc10 64.9(4) . .
C54 C71 C70 107.4(6) . .
C54 C71 C72 120.9(5) . .
C70 C71 C72 122.2(6) . .
C54 C71 Sc10 83.3(3) . .
C70 C71 Sc10 77.0(3) . .
C72 C71 Sc10 78.9(3) . .
C80 C72 C73 116.1(6) . .
C80 C72 C71 117.8(6) . .
C73 C72 C71 118.5(5) . .
C80 C72 Sc10 86.0(4) . .
C73 C72 Sc10 93.6(3) . .
C71 C72 Sc10 63.4(3) . .
C72 C73 C56 120.7(6) . .
C72 C73 C74 120.5(6) . .
C56 C73 C74 109.1(5) . .
C72 C73 Sc10 55.7(3) . .
C56 C73 Sc10 85.3(3) . .
C74 C73 Sc10 101.9(3) . .
C75 C74 C73 123.1(6) . .
C75 C74 C58 120.8(6) . .
C73 C74 C58 106.4(6) . .
C76 C75 C74 114.7(6) . .
C76 C75 C61 119.1(8) . .
C74 C75 C61 118.9(7) . .
C75 C76 C80 124.2(7) . .
C75 C76 C77 118.7(6) . .
C80 C76 C77 107.5(6) . .
C63 C77 C78 122.9(8) . .
C63 C77 C76 119.9(7) . .
C78 C77 C76 107.1(8) . .
C63 C77 Sc12 57.7(4) . .
C78 C77 Sc12 82.7(5) . .
C76 C77 Sc12 103.3(4) . .
C66 C78 C77 121.6(7) . .
C66 C78 C79 121.3(8) . .
C77 C78 C79 109.1(8) . .
C66 C78 Sc2 59.2(4) . .
C77 C78 Sc2 103.0(3) . .
C79 C78 Sc2 83.3(4) . .
C69 C79 C78 122.1(8) . .
C69 C79 C80 121.8(7) . .
C78 C79 C80 107.5(9) . .
C69 C79 Sc10 68.1(3) . .
C78 C79 Sc10 105.4(3) . .
C80 C79 Sc10 71.2(4) . .
C72 C80 C76 121.0(6) . .
C72 C80 C79 119.9(9) . .
C76 C80 C79 108.8(9) . .
C72 C80 Sc10 61.8(4) . .
C76 C80 Sc10 103.0(4) . .
C79 C80 Sc10 77.0(4) . .
C2 C1 C5 101.9 . .
C2 C1 C82 107.6(3) . .
C5 C1 C82 115.1(3) . .
C2 C1 C9 115.0 . .
C5 C1 C9 115.1 . .
C82 C1 C9 102.4(3) . .
C12 C2 C3 118.9 . .
C12 C2 C1 125.9 . .
C3 C2 C1 111.5 . .
C12 C2 Sc1 77.56(10) . .
C3 C2 Sc1 61.89(9) . .
C1 C2 Sc1 112.30(9) . .
C12 C2 Sc15 53.4(3) . .
C3 C2 Sc15 89.1(3) . .
C1 C2 Sc15 111.9(3) . .
Sc1 C2 Sc15 28.5(3) . .
C15 C3 C2 125.7 . .
C15 C3 C4 119.7 . .
C2 C3 C4 106.4 . .
C15 C3 Sc1 66.24(10) . .
C2 C3 Sc1 83.72(10) . .
C4 C3 Sc1 94.87(11) . .
C15 C3 Sc5 85.72(10) . .
C2 C3 Sc5 95.22(10) . .
C4 C3 Sc5 59.28(10) . .
Sc1 C3 Sc5 35.62(10) . .
C18 C4 C5 126.1 . .
C18 C4 C3 117.9 . .
C5 C4 C3 104.7 . .
C18 C4 Sc5 69.38(12) . .
C5 C4 Sc5 86.74(11) . .
C3 C4 Sc5 81.84(13) . .
C18 C4 Sc1 88.85(8) . .
C5 C4 Sc1 93.93(8) . .
C3 C4 Sc1 51.05(8) . .
Sc5 C4 Sc1 30.82(10) . .
C6 C5 C4 119.5 . .
C6 C5 C1 124.7 . .
C4 C5 C1 111.2 . .
C6 C5 Sc5 84.60(11) . .
C4 C5 Sc5 58.94(9) . .
C1 C5 Sc5 104.81(10) . .
C6 C5 Sc14 55.3(3) . .
C4 C5 Sc14 83.8(3) . .
C1 C5 Sc14 113.7(3) . .
Sc5 C5 Sc14 30.1(3) . .
C5 C6 C20 117.2 . .
C5 C6 C7 119.4 . .
C20 C6 C7 116.0 . .
C5 C6 Sc14 94.7(4) . .
C20 C6 Sc14 63.3(4) . .
C7 C6 Sc14 84.6(4) . .
C5 C6 Sc9 106.99(12) . .
C20 C6 Sc9 77.11(15) . .
C7 C6 Sc9 60.14(14) . .
Sc14 C6 Sc9 24.5(4) . .
C5 C6 Sc5 65.56(10) . .
C20 C6 Sc5 73.83(10) . .
C7 C6 Sc5 105.04(8) . .
Sc14 C6 Sc5 30.1(4) . .
Sc9 C6 Sc5 50.30(13) . .
C8 C7 C6 121.8 . .
C8 C7 C23 109.9 . .
C6 C7 C23 120.7 . .
C8 C7 Sc9 93.22(17) . .
C6 C7 Sc9 86.80(16) . .
C23 C7 Sc9 62.27(14) . .
C8 C7 Sc14 104.9(3) . .
C6 C7 Sc14 61.6(3) . .
C23 C7 Sc14 79.7(3) . .
Sc9 C7 Sc14 25.2(3) . .
C25 C8 C7 109.2 . .
C25 C8 C9 124.7 . .
C7 C8 C9 123.7 . .
C25 C8 Sc9 78.93(13) . .
C7 C8 Sc9 56.11(13) . .
C9 C8 Sc9 116.85(11) . .
C10 C9 C8 104.1 . .
C10 C9 C81 113.9(3) . .
C8 C9 C81 112.4(3) . .
C10 C9 C1 111.7 . .
C8 C9 C1 113.2 . .
C81 C9 C1 101.7(3) . .
C11 C10 C27 111.6 . .
C11 C10 C9 125.7 . .
C27 C10 C9 119.9 . .
C11 C10 Sc4 86.57(11) . .
C27 C10 Sc4 57.54(10) . .
C9 C10 Sc4 106.41(11) . .
C10 C11 C29 112.4 . .
C10 C11 C12 121.3 . .
C29 C11 C12 119.0 . .
C10 C11 Sc15 102.9(3) . .
C29 C11 Sc15 74.7(3) . .
C12 C11 Sc15 67.5(3) . .
C10 C11 Sc4 62.95(9) . .
C29 C11 Sc4 72.07(10) . .
C12 C11 Sc4 108.19(8) . .
Sc15 C11 Sc4 46.4(3) . .
C2 C12 C13 116.7 . .
C2 C12 C11 117.9 . .
C13 C12 C11 116.0 . .
C2 C12 Sc15 96.8(3) . .
C13 C12 Sc15 67.1(3) . .
C11 C12 Sc15 75.8(3) . .
C2 C12 Sc1 70.70(10) . .
C13 C12 Sc1 67.55(9) . .
C11 C12 Sc1 102.38(8) . .
Sc15 C12 Sc1 30.8(3) . .
C14 C13 C12 120.2 . .
C14 C13 C31 108.3 . .
C12 C13 C31 122.7 . .
C14 C13 Sc15 92.0(3) . .
C12 C13 Sc15 74.8(3) . .
C31 C13 Sc15 75.0(3) . .
C14 C13 Sc1 62.95(9) . .
C12 C13 Sc1 79.37(10) . .
C31 C13 Sc1 98.98(10) . .
Sc15 C13 Sc1 32.9(3) . .
C15 C14 C13 123.7 . .
C15 C14 C33 118.7 . .
C13 C14 C33 107.8 . .
C15 C14 Sc1 67.53(11) . .
C13 C14 Sc1 81.69(11) . .
C33 C14 Sc1 91.83(11) . .
C15 C14 Sc15 96.1(3) . .
C13 C14 Sc15 55.0(3) . .
C33 C14 Sc15 87.1(3) . .
Sc1 C14 Sc15 30.4(3) . .
C14 C15 C3 114.6 . .
C14 C15 C16 118.6 . .
C3 C15 C16 120.2 . .
C14 C15 Sc1 75.59(12) . .
C3 C15 Sc1 76.42(12) . .
C16 C15 Sc1 91.72(11) . .
C14 C15 Sc5 106.91(9) . .
C3 C15 Sc5 64.55(9) . .
C16 C15 Sc5 75.33(9) . .
Sc1 C15 Sc5 31.38(10) . .
C35 C16 C17 109.7 . .
C35 C16 C15 122.3 . .
C17 C16 C15 117.6 . .
C35 C16 Sc1 94.05(9) . .
C17 C16 Sc1 93.29(10) . .
C15 C16 Sc1 53.90(9) . .
C35 C16 Sc5 103.30(9) . .
C17 C16 Sc5 61.73(9) . .
C15 C16 Sc5 74.34(10) . .
Sc1 C16 Sc5 31.56(8) . .
C18 C17 C16 125.6 . .
C18 C17 C37 119.0 . .
C16 C17 C37 105.5 . .
C18 C17 Sc5 59.79(10) . .
C16 C17 Sc5 87.70(11) . .
C37 C17 Sc5 95.72(11) . .
C19 C18 C4 113.8 . .
C19 C18 C17 120.9 . .
C4 C18 C17 118.6 . .
C19 C18 Sc5 85.16(13) . .
C4 C18 Sc5 73.41(12) . .
C17 C18 Sc5 85.22(12) . .
C19 C18 Sc14 58.0(3) . .
C4 C18 Sc14 81.4(3) . .
C17 C18 Sc14 104.9(3) . .
Sc5 C18 Sc14 28.0(3) . .
C18 C19 C20 124.3 . .
C18 C19 C39 121.2 . .
C20 C19 C39 104.6 . .
C18 C19 Sc14 93.6(3) . .
C20 C19 Sc14 58.6(3) . .
C39 C19 Sc14 85.1(4) . .
C18 C19 Sc5 60.88(10) . .
C20 C19 Sc5 85.89(10) . .
C39 C19 Sc5 96.35(11) . .
Sc14 C19 Sc5 33.4(3) . .
C18 C19 Sc3 104.89(9) . .
C20 C19 Sc3 70.62(12) . .
C39 C19 Sc3 60.26(12) . .
Sc14 C19 Sc3 24.9(4) . .
Sc5 C19 Sc3 46.36(11) . .
C21 C20 C6 123.2 . .
C21 C20 C19 110.2 . .
C6 C20 C19 118.4 . .
C21 C20 Sc14 78.9(4) . .
C6 C20 Sc14 78.6(4) . .
C19 C20 Sc14 84.1(4) . .
C21 C20 Sc3 60.28(11) . .
C6 C20 Sc3 102.72(11) . .
C19 C20 Sc3 77.62(11) . .
Sc14 C20 Sc3 24.8(4) . .
C21 C20 Sc9 68.13(13) . .
C6 C20 Sc9 71.79(14) . .
C19 C20 Sc9 105.74(12) . .
Sc14 C20 Sc9 22.0(4) . .
Sc3 C20 Sc9 34.63(15) . .
C21 C20 Sc5 104.88(9) . .
C6 C20 Sc5 76.05(10) . .
C19 C20 Sc5 61.75(9) . .
Sc14 C20 Sc5 29.7(4) . .
Sc3 C20 Sc5 44.70(11) . .
Sc9 C20 Sc5 49.97(12) . .
C21 C20 Sc13 56.3(3) . .
C6 C20 Sc13 90.9(4) . .
C19 C20 Sc13 94.9(4) . .
Sc14 C20 Sc13 22.7(5) . .
Sc3 C20 Sc13 17.8(4) . .
Sc9 C20 Sc13 19.2(4) . .
Sc5 C20 Sc13 51.3(3) . .
C20 C21 C22 120.2 . .
C20 C21 C40 110.0 . .
C22 C21 C40 119.6 . .
C20 C21 Sc14 63.5(4) . .
C22 C21 Sc14 84.9(4) . .
C40 C21 Sc14 89.5(4) . .
C20 C21 Sc3 87.25(16) . .
C22 C21 Sc3 86.00(13) . .
C40 C21 Sc3 64.29(14) . .
Sc14 C21 Sc3 29.2(4) . .
C20 C21 Sc13 93.2(4) . .
C22 C21 Sc13 65.5(5) . .
C40 C21 Sc13 81.2(5) . .
Sc14 C21 Sc13 29.8(6) . .
Sc3 C21 Sc13 21.3(5) . .
C20 C21 Sc9 80.71(14) . .
C22 C21 Sc9 59.31(13) . .
C40 C21 Sc9 101.54(14) . .
Sc14 C21 Sc9 25.6(4) . .
Sc3 C21 Sc9 37.98(16) . .
Sc13 C21 Sc9 21.2(5) . .
C20 C21 Sc11 98.8(3) . .
C22 C21 Sc11 83.1(2) . .
C40 C21 Sc11 57.1(2) . .
Sc14 C21 Sc11 40.7(5) . .
Sc3 C21 Sc11 12.0(2) . .
Sc13 C21 Sc11 24.2(6) . .
Sc9 C21 Sc11 44.6(3) . .
C23 C22 C53 115.4 . .
C23 C22 C21 118.4 . .
C53 C22 C21 118.3 . .
C23 C22 Sc13 89.8(5) . .
C53 C22 Sc13 74.5(5) . .
C21 C22 Sc13 77.9(5) . .
C23 C22 Sc9 65.74(17) . .
C53 C22 Sc9 89.52(16) . .
C21 C22 Sc9 86.80(17) . .
Sc13 C22 Sc9 24.4(5) . .
C23 C22 Sc14 80.4(3) . .
C53 C22 Sc14 101.6(3) . .
C21 C22 Sc14 61.8(3) . .
Sc13 C22 Sc14 27.2(6) . .
Sc9 C22 Sc14 25.0(3) . .
C23 C22 Sc3 102.33(12) . .
C53 C22 Sc3 80.34(15) . .
C21 C22 Sc3 61.15(11) . .
Sc13 C22 Sc3 17.5(5) . .
Sc9 C22 Sc3 37.42(18) . .
Sc14 C22 Sc3 25.6(3) . .
C22 C23 C24 120.0 . .
C22 C23 C7 121.4 . .
C24 C23 C7 110.2 . .
C22 C23 Sc9 75.64(19) . .
C24 C23 Sc9 86.58(19) . .
C7 C23 Sc9 79.36(17) . .
C22 C23 Sc13 57.0(4) . .
C24 C23 Sc13 93.4(4) . .
C7 C23 Sc13 93.6(4) . .
Sc9 C23 Sc13 19.0(4) . .
C22 C23 Sc14 68.9(3) . .
C24 C23 Sc14 107.6(3) . .
C7 C23 Sc14 68.8(3) . .
Sc9 C23 Sc14 21.4(3) . .
Sc13 C23 Sc14 25.7(5) . .
C55 C24 C23 122.7 . .
C55 C24 C25 123.0 . .
C23 C24 C25 102.7 . .
C55 C24 Sc9 89.97(14) . .
C23 C24 Sc9 57.59(14) . .
C25 C24 Sc9 86.98(16) . .
C26 C25 C8 123.7 . .
C26 C25 C24 118.4 . .
C8 C25 C24 107.9 . .
C26 C25 Sc4 57.24(9) . .
C8 C25 Sc4 87.11(10) . .
C24 C25 Sc4 98.63(10) . .
C26 C25 Sc9 105.59(11) . .
C8 C25 Sc9 72.15(12) . .
C24 C25 Sc9 59.04(12) . .
Sc4 C25 Sc9 51.58(12) . .
C25 C26 C27 114.1 . .
C25 C26 C57 116.5 . .
C27 C26 C57 119.0 . .
C25 C26 Sc4 93.12(12) . .
C27 C26 Sc4 64.35(12) . .
C57 C26 Sc4 81.01(12) . .
C26 C27 C10 127.4 . .
C26 C27 C28 117.4 . .
C10 C27 C28 106.4 . .
C26 C27 Sc4 79.41(13) . .
C10 C27 Sc4 87.24(13) . .
C28 C27 Sc4 73.17(13) . .
C59 C28 C29 119.7 . .
C59 C28 C27 125.7 . .
C29 C28 C27 104.3 . .
C59 C28 Sc4 85.36(12) . .
C29 C28 Sc4 89.14(12) . .
C27 C28 Sc4 63.99(12) . .
C59 C28 Sc6 68.82(11) . .
C29 C28 Sc6 66.04(10) . .
C27 C28 Sc6 106.60(9) . .
Sc4 C28 Sc6 44.46(11) . .
C30 C29 C11 124.0 . .
C30 C29 C28 121.7 . .
C11 C29 C28 105.2 . .
C30 C29 Sc15 72.2(3) . .
C11 C29 Sc15 70.0(3) . .
C28 C29 Sc15 101.4(3) . .
C30 C29 Sc6 60.54(10) . .
C11 C29 Sc6 103.35(10) . .
C28 C29 Sc6 80.72(11) . .
Sc15 C29 Sc6 35.7(3) . .
C30 C29 Sc4 104.38(9) . .
C11 C29 Sc4 77.23(10) . .
C28 C29 Sc4 55.36(9) . .
Sc15 C29 Sc4 46.9(3) . .
Sc6 C29 Sc4 43.90(10) . .
C31 C30 C29 116.8 . .
C31 C30 C41 119.4 . .
C29 C30 C41 116.1 . .
C31 C30 Sc6 91.24(12) . .
C29 C30 Sc6 86.64(12) . .
C41 C30 Sc6 64.56(12) . .
C31 C30 Sc15 66.9(3) . .
C29 C30 Sc15 73.5(3) . .
C41 C30 Sc15 102.9(3) . .
Sc6 C30 Sc15 38.7(3) . .
C30 C31 C13 121.5 . .
C30 C31 C32 118.6 . .
C13 C31 C32 109.2 . .
C30 C31 Sc15 78.5(3) . .
C13 C31 Sc15 66.7(3) . .
C32 C31 Sc15 93.2(3) . .
C30 C31 Sc6 57.74(10) . .
C13 C31 Sc6 101.88(10) . .
C32 C31 Sc6 81.09(11) . .
Sc15 C31 Sc6 35.2(3) . .
C43 C32 C33 120.6 . .
C43 C32 C31 122.1 . .
C33 C32 C31 108.5 . .
C43 C32 Sc10 66.33(13) . .
C33 C32 Sc10 72.50(14) . .
C31 C32 Sc10 105.27(11) . .
C43 C32 Sc15 100.7(3) . .
C33 C32 Sc15 84.1(3) . .
C31 C32 Sc15 54.3(3) . .
Sc10 C32 Sc15 51.6(3) . .
C43 C32 Sc6 69.99(10) . .
C33 C32 Sc6 106.85(9) . .
C31 C32 Sc6 67.98(10) . .
Sc10 C32 Sc6 44.58(13) . .
Sc15 C32 Sc6 31.9(3) . .
C34 C33 C32 124.3 . .
C34 C33 C14 121.3 . .
C32 C33 C14 106.2 . .
C34 C33 Sc10 66.52(12) . .
C32 C33 Sc10 76.18(14) . .
C14 C33 Sc10 103.31(11) . .
C34 C33 Sc1 92.62(9) . .
C32 C33 Sc1 93.83(8) . .
C14 C33 Sc1 53.12(8) . .
Sc10 C33 Sc1 50.28(11) . .
C33 C34 C45 115.9 . .
C33 C34 C35 118.4 . .
C45 C34 C35 117.7 . .
C33 C34 Sc10 82.82(13) . .
C45 C34 Sc10 63.30(13) . .
C35 C34 Sc10 95.58(14) . .
C36 C35 C16 110.0 . .
C36 C35 C34 120.6 . .
C16 C35 C34 120.6 . .
C35 C36 C37 109.9 . .
C35 C36 C47 123.0 . .
C37 C36 C47 117.9 . .
C38 C37 C36 125.9 . .
C38 C37 C17 120.3 . .
C36 C37 C17 104.8 . .
C49 C38 C39 113.2 . .
C49 C38 C37 116.1 . .
C39 C38 C37 122.2 . .
C49 C38 Sc3 80.46(14) . .
C39 C38 Sc3 57.33(11) . .
C37 C38 Sc3 103.51(10) . .
C38 C39 C40 128.2 . .
C38 C39 C19 116.4 . .
C40 C39 C19 106.1 . .
C38 C39 Sc3 93.42(14) . .
C40 C39 Sc3 61.45(11) . .
C19 C39 Sc3 84.69(16) . .
C38 C39 Sc11 83.3(3) . .
C40 C39 Sc11 60.9(2) . .
C19 C39 Sc11 99.4(3) . .
Sc3 C39 Sc11 15.3(2) . .
C38 C39 Sc14 104.6(3) . .
C40 C39 Sc14 71.4(3) . .
C19 C39 Sc14 60.4(3) . .
Sc3 C39 Sc14 24.3(3) . .
Sc11 C39 Sc14 39.4(5) . .
C51 C40 C21 121.4 . .
C51 C40 C39 118.3 . .
C21 C40 C39 109.2 . .
C51 C40 Sc3 77.48(19) . .
C21 C40 Sc3 77.59(18) . .
C39 C40 Sc3 81.44(14) . .
C51 C40 Sc11 60.1(4) . .
C21 C40 Sc11 92.1(3) . .
C39 C40 Sc11 86.7(3) . .
Sc3 C40 Sc11 18.1(3) . .
C51 C40 Sc13 76.2(4) . .
C21 C40 Sc13 64.6(4) . .
C39 C40 Sc13 98.0(4) . .
Sc3 C40 Sc13 18.3(4) . .
Sc11 C40 Sc13 27.6(5) . .
C51 C40 Sc14 100.1(3) . .
C21 C40 Sc14 57.9(3) . .
C39 C40 Sc14 77.8(3) . .
Sc3 C40 Sc14 24.1(3) . .
Sc11 C40 Sc14 42.2(5) . .
Sc13 C40 Sc14 26.0(5) . .
C42 C41 C60 109.7 . .
C42 C41 C30 121.3 . .
C60 C41 C30 117.1 . .
C42 C41 Sc6 81.19(14) . .
C60 C41 Sc6 77.27(14) . .
C30 C41 Sc6 76.84(14) . .
C62 C42 C41 110.1 . .
C62 C42 C43 119.6 . .
C41 C42 C43 119.7 . .
C62 C42 Sc6 86.54(13) . .
C41 C42 Sc6 62.26(11) . .
C43 C42 Sc6 88.17(12) . .
C32 C43 C44 115.0 . .
C32 C43 C42 118.7 . .
C44 C43 C42 119.3 . .
C32 C43 Sc10 82.07(14) . .
C44 C43 Sc10 61.93(12) . .
C42 C43 Sc10 99.50(14) . .
C32 C43 Sc6 81.33(11) . .
C44 C43 Sc6 104.47(10) . .
C42 C43 Sc6 59.79(10) . .
Sc10 C43 Sc6 47.55(13) . .
C45 C44 C43 120.7 . .
C45 C44 C64 110.7 . .
C43 C44 C64 118.8 . .
C45 C44 Sc10 70.60(16) . .
C43 C44 Sc10 82.98(15) . .
C64 C44 Sc10 84.98(15) . .
C34 C45 C44 123.3 . .
C34 C45 C46 120.7 . .
C44 C45 C46 105.2 . .
C34 C45 Sc10 82.51(16) . .
C44 C45 Sc10 71.42(16) . .
C46 C45 Sc10 82.83(15) . .
C47 C46 C65 122.6 . .
C47 C46 C45 121.1 . .
C65 C46 C45 107.5 . .
C47 C46 Sc10 97.68(13) . .
C65 C46 Sc10 82.00(14) . .
C45 C46 Sc10 58.88(12) . .
C46 C47 C48 117.1 . .
C46 C47 C36 116.7 . .
C48 C47 C36 118.7 . .
C47 C48 C67 124.9 . .
C47 C48 C49 119.6 . .
C67 C48 C49 105.4 . .
C38 C49 C50 122.2 . .
C38 C49 C48 121.7 . .
C50 C49 C48 106.4 . .
C38 C49 Sc11 86.2(4) . .
C50 C49 Sc11 56.5(3) . .
C48 C49 Sc11 96.7(3) . .
C51 C50 C68 121.7 . .
C51 C50 C49 122.5 . .
C68 C50 C49 106.9 . .
C51 C50 Sc11 65.6(3) . .
C68 C50 Sc11 88.0(4) . .
C49 C50 Sc11 89.1(3) . .
C51 C50 Sc12 81.7(4) . .
C68 C50 Sc12 59.7(3) . .
C49 C50 Sc12 99.9(3) . .
Sc11 C50 Sc12 28.4(5) . .
C51 C50 Sc3 58.56(10) . .
C68 C50 Sc3 101.90(12) . .
C49 C50 Sc3 84.44(11) . .
Sc11 C50 Sc3 13.9(4) . .
Sc12 C50 Sc3 42.4(3) . .
C50 C51 C40 115.3 . .
C50 C51 C52 118.3 . .
C40 C51 C52 118.2 . .
C50 C51 Sc11 75.9(4) . .
C40 C51 Sc11 83.5(5) . .
C52 C51 Sc11 81.9(3) . .
C50 C51 Sc3 89.42(15) . .
C40 C51 Sc3 65.13(16) . .
C52 C51 Sc3 86.85(13) . .
Sc11 C51 Sc3 19.1(4) . .
C50 C51 Sc13 102.3(4) . .
C40 C51 Sc13 71.9(4) . .
C52 C51 Sc13 68.9(4) . .
Sc11 C51 Sc13 26.4(6) . .
Sc3 C51 Sc13 18.6(4) . .
C50 C51 Sc12 68.2(3) . .
C40 C51 Sc12 107.9(3) . .
C52 C51 Sc12 68.2(3) . .
Sc11 C51 Sc12 24.6(6) . .
Sc3 C51 Sc12 42.8(3) . .
Sc13 C51 Sc12 41.8(5) . .
C51 C52 C53 120.5 . .
C51 C52 C70 121.5 . .
C53 C52 C70 108.9 . .
C51 C52 Sc11 61.3(3) . .
C53 C52 Sc11 92.3(4) . .
C70 C52 Sc11 89.0(4) . .
C51 C52 Sc8 98.92(13) . .
C53 C52 Sc8 79.57(13) . .
C70 C52 Sc8 59.99(12) . .
Sc11 C52 Sc8 38.6(3) . .
C51 C52 Sc13 78.8(5) . .
C53 C52 Sc13 63.9(5) . .
C70 C52 Sc13 98.2(4) . .
Sc11 C52 Sc13 28.3(6) . .
Sc8 C52 Sc13 38.2(4) . .
C51 C52 Sc3 60.39(11) . .
C53 C52 Sc3 80.18(13) . .
C70 C52 Sc3 103.04(12) . .
Sc11 C52 Sc3 16.2(3) . .
Sc8 C52 Sc3 46.66(14) . .
Sc13 C52 Sc3 19.0(5) . .
C51 C52 Sc12 81.7(3) . .
C53 C52 Sc12 98.9(4) . .
C70 C52 Sc12 60.6(3) . .
Sc11 C52 Sc12 28.5(5) . .
Sc8 C52 Sc12 21.2(3) . .
Sc13 C52 Sc12 44.5(5) . .
Sc3 C52 Sc12 42.8(3) . .
C54 C53 C22 120.5 . .
C54 C53 C52 108.7 . .
C22 C53 C52 121.8 . .
C54 C53 Sc13 92.6(5) . .
C22 C53 Sc13 68.0(4) . .
C52 C53 Sc13 81.4(5) . .
C54 C53 Sc9 84.90(15) . .
C22 C53 Sc9 57.41(13) . .
C52 C53 Sc9 101.66(14) . .
Sc13 C53 Sc9 20.3(5) . .
C54 C53 Sc8 65.75(13) . .
C22 C53 Sc8 104.88(11) . .
C52 C53 Sc8 68.10(13) . .
Sc13 C53 Sc8 37.9(4) . .
Sc9 C53 Sc8 48.48(14) . .
C54 C53 Sc3 105.79(10) . .
C22 C53 Sc3 69.15(15) . .
C52 C53 Sc3 69.24(14) . .
Sc13 C53 Sc3 15.8(5) . .
Sc9 C53 Sc3 34.42(16) . .
Sc8 C53 Sc3 44.02(14) . .
C54 C53 Sc11 99.7(3) . .
C22 C53 Sc11 84.6(4) . .
C52 C53 Sc11 57.0(3) . .
Sc13 C53 Sc11 24.4(6) . .
Sc9 C53 Sc11 44.7(3) . .
Sc8 C53 Sc11 34.1(3) . .
Sc3 C53 Sc11 15.6(3) . .
C55 C54 C53 124.0 . .
C55 C54 C71 121.1 . .
C53 C54 C71 106.9 . .
C55 C54 Sc8 97.87(14) . .
C53 C54 Sc8 82.54(14) . .
C71 C54 Sc8 59.10(13) . .
C55 C54 Sc13 92.2(4) . .
C53 C54 Sc13 56.5(4) . .
C71 C54 Sc13 92.9(4) . .
Sc8 C54 Sc13 36.5(4) . .
C55 C54 Sc9 73.88(14) . .
C53 C54 Sc9 65.96(14) . .
C71 C54 Sc9 106.45(11) . .
Sc8 C54 Sc9 47.36(14) . .
Sc13 C54 Sc9 19.0(4) . .
C24 C55 C54 117.0 . .
C24 C55 C56 117.5 . .
C54 C55 C56 117.6 . .
C24 C55 Sc9 61.18(12) . .
C54 C55 Sc9 78.30(14) . .
C56 C55 Sc9 103.49(12) . .
C73 C56 C57 110.4 . .
C73 C56 C55 122.0 . .
C57 C56 C55 119.9 . .
C56 C57 C58 109.1 . .
C56 C57 C26 124.5 . .
C58 C57 C26 116.7 . .
C56 C57 Sc4 102.48(10) . .
C58 C57 Sc4 76.29(11) . .
C26 C57 Sc4 62.31(10) . .
C59 C58 C57 125.7 . .
C59 C58 C74 121.7 . .
C57 C58 C74 103.0 . .
C59 C58 Sc4 69.51(11) . .
C57 C58 Sc4 70.57(10) . .
C74 C58 Sc4 104.83(10) . .
C59 C58 Sc7 74.91(13) . .
C57 C58 Sc7 105.15(11) . .
C74 C58 Sc7 61.86(12) . .
Sc4 C58 Sc7 50.49(11) . .
C28 C59 C60 116.8 . .
C28 C59 C58 115.1 . .
C60 C59 C58 122.2 . .
C28 C59 Sc4 62.44(10) . .
C60 C59 Sc4 104.60(10) . .
C58 C59 Sc4 78.60(11) . .
C28 C59 Sc6 83.17(11) . .
C60 C59 Sc6 59.39(10) . .
C58 C59 Sc6 104.78(10) . .
Sc4 C59 Sc6 45.31(11) . .
C28 C59 Sc7 109.03(11) . .
C60 C59 Sc7 64.30(11) . .
C58 C59 Sc7 76.48(12) . .
Sc4 C59 Sc7 51.64(12) . .
Sc6 C59 Sc7 32.25(13) . .
C59 C60 C41 128.1 . .
C59 C60 C61 117.2 . .
C41 C60 C61 104.8 . .
C59 C60 Sc6 89.00(12) . .
C41 C60 Sc6 64.65(12) . .
C61 C60 Sc6 85.35(13) . .
C59 C60 Sc7 86.46(13) . .
C41 C60 Sc7 94.06(13) . .
C61 C60 Sc7 55.50(12) . .
Sc6 C60 Sc7 36.37(14) . .
C75 C61 C62 126.6 . .
C75 C61 C60 119.0 . .
C62 C61 C60 105.1 . .
C75 C61 Sc7 70.47(16) . .
C62 C61 Sc7 84.58(15) . .
C60 C61 Sc7 86.38(16) . .
C75 C61 Sc6 102.97(10) . .
C62 C61 Sc6 74.76(10) . .
C60 C61 Sc6 58.37(10) . .
Sc7 C61 Sc6 35.05(16) . .
C75 C61 Sc2 67.19(12) . .
C62 C61 Sc2 73.21(12) . .
C60 C61 Sc2 105.75(9) . .
Sc7 C61 Sc2 20.56(14) . .
Sc6 C61 Sc2 49.64(11) . .
C42 C62 C61 110.3 . .
C42 C62 C63 122.2 . .
C61 C62 C63 118.0 . .
C42 C62 Sc7 96.08(14) . .
C61 C62 Sc7 59.71(13) . .
C63 C62 Sc7 83.05(14) . .
C42 C62 Sc6 61.61(10) . .
C61 C62 Sc6 74.21(11) . .
C63 C62 Sc6 102.74(10) . .
Sc7 C62 Sc6 34.52(14) . .
C42 C62 Sc2 106.11(10) . .
C61 C62 Sc2 77.00(12) . .
C63 C62 Sc2 59.48(11) . .
Sc7 C62 Sc2 23.67(13) . .
Sc6 C62 Sc2 50.10(11) . .
C64 C63 C77 118.1 . .
C64 C63 C62 117.9 . .
C77 C63 C62 116.9 . .
C64 C63 Sc2 93.15(13) . .
C77 C63 Sc2 61.38(13) . .
C62 C63 Sc2 89.12(13) . .
C64 C63 Sc7 105.94(11) . .
C77 C63 Sc7 74.13(13) . .
C62 C63 Sc7 64.76(13) . .
Sc2 C63 Sc7 24.46(13) . .
C63 C64 C65 121.4 . .
C63 C64 C44 121.9 . .
C65 C64 C44 107.9 . .
C63 C64 Sc10 98.25(13) . .
C65 C64 Sc10 81.46(13) . .
C44 C64 Sc10 59.00(12) . .
C63 C64 Sc2 57.46(10) . .
C65 C64 Sc2 82.85(11) . .
C44 C64 Sc2 104.78(10) . .
Sc10 C64 Sc2 49.38(13) . .
C66 C65 C64 121.0 . .
C66 C65 C46 121.3 . .
C64 C65 C46 108.6 . .
C66 C65 Sc10 105.74(10) . .
C64 C65 Sc10 66.86(13) . .
C46 C65 Sc10 66.02(13) . .
C78 C66 C65 116.9 . .
C78 C66 C67 118.5 . .
C65 C66 C67 115.8 . .
C78 C66 Sc2 55.39(10) . .
C65 C66 Sc2 83.78(12) . .
C67 C66 Sc2 102.70(10) . .
C66 C67 C68 120.2 . .
C66 C67 C48 118.1 . .
C68 C67 C48 110.5 . .
C66 C67 Sc12 84.4(3) . .
C68 C67 Sc12 55.2(3) . .
C48 C67 Sc12 98.4(3) . .
C67 C68 C69 121.7 . .
C67 C68 C50 110.7 . .
C69 C68 C50 119.6 . .
C67 C68 Sc12 93.7(4) . .
C69 C68 Sc12 63.1(4) . .
C50 C68 Sc12 86.9(4) . .
C67 C68 Sc11 100.3(2) . .
C69 C68 Sc11 83.6(3) . .
C50 C68 Sc11 58.2(3) . .
Sc12 C68 Sc11 28.9(4) . .
C79 C69 C68 117.3 . .
C79 C69 C70 115.1 . .
C68 C69 C70 119.5 . .
C79 C69 Sc12 83.1(4) . .
C68 C69 Sc12 78.8(4) . .
C70 C69 Sc12 79.6(5) . .
C79 C69 Sc8 82.57(13) . .
C68 C69 Sc8 98.67(13) . .
C70 C69 Sc8 60.70(12) . .
Sc12 C69 Sc8 22.2(4) . .
C79 C69 Sc11 106.9(2) . .
C68 C69 Sc11 66.2(2) . .
C70 C69 Sc11 71.6(2) . .
Sc12 C69 Sc11 23.9(4) . .
Sc8 C69 Sc11 34.3(2) . .
C71 C70 C69 120.4 . .
C71 C70 C52 109.5 . .
C69 C70 C52 119.4 . .
C71 C70 Sc8 68.78(16) . .
C69 C70 Sc8 83.72(15) . .
C52 C70 Sc8 84.37(15) . .
C71 C70 Sc12 90.9(4) . .
C69 C70 Sc12 62.4(4) . .
C52 C70 Sc12 86.1(4) . .
Sc8 C70 Sc12 24.4(4) . .
C71 C70 Sc11 101.5(2) . .
C69 C70 Sc11 78.5(3) . .
C52 C70 Sc11 59.0(3) . .
Sc8 C70 Sc11 35.7(2) . .
Sc12 C70 Sc11 27.1(5) . .
C72 C71 C70 125.1 . .
C72 C71 C54 118.8 . .
C70 C71 C54 106.0 . .
C72 C71 Sc8 83.12(16) . .
C70 C71 Sc8 73.47(17) . .
C54 C71 Sc8 81.28(15) . .
C72 C71 Sc12 86.3(3) . .
C70 C71 Sc12 58.4(3) . .
C54 C71 Sc12 95.1(3) . .
Sc8 C71 Sc12 17.9(3) . .
C71 C72 C80 116.2 . .
C71 C72 C73 119.4 . .
C80 C72 C73 117.3 . .
C71 C72 Sc8 62.47(13) . .
C80 C72 Sc8 85.66(14) . .
C73 C72 Sc8 95.62(14) . .
C56 C73 C74 111.7 . .
C56 C73 C72 121.0 . .
C74 C73 C72 117.4 . .
C73 C74 C75 128.1 . .
C73 C74 C58 105.8 . .
C75 C74 C58 116.4 . .
C73 C74 Sc7 100.10(13) . .
C75 C74 Sc7 56.60(12) . .
C58 C74 Sc7 86.08(13) . .
C76 C75 C61 114.9 . .
C76 C75 C74 114.8 . .
C61 C75 C74 123.3 . .
C76 C75 Sc7 83.82(16) . .
C61 C75 Sc7 70.99(16) . .
C74 C75 Sc7 89.06(15) . .
C76 C75 Sc2 59.36(11) . .
C61 C75 Sc2 83.24(13) . .
C74 C75 Sc2 99.95(12) . .
Sc7 C75 Sc2 24.48(15) . .
C75 C76 C77 122.9 . .
C75 C76 C80 121.6 . .
C77 C76 C80 105.7 . .
C75 C76 Sc2 89.82(13) . .
C77 C76 Sc2 64.78(14) . .
C80 C76 Sc2 83.02(14) . .
C75 C76 Sc7 62.16(14) . .
C77 C76 Sc7 83.42(14) . .
C80 C76 Sc7 97.14(14) . .
Sc2 C76 Sc7 27.67(14) . .
C63 C77 C78 122.0 . .
C63 C77 C76 120.3 . .
C78 C77 C76 107.0 . .
C63 C77 Sc2 82.83(16) . .
C78 C77 Sc2 78.89(14) . .
C76 C77 Sc2 74.74(16) . .
C63 C77 Sc7 75.46(13) . .
C78 C77 Sc7 101.58(12) . .
C76 C77 Sc7 62.31(12) . .
Sc2 C77 Sc7 23.40(14) . .
C66 C78 C77 120.4 . .
C66 C78 C79 120.7 . .
C77 C78 C79 111.2 . .
C66 C78 Sc2 94.13(13) . .
C77 C78 Sc2 63.51(12) . .
C79 C78 Sc2 83.70(14) . .
C66 C78 Sc12 83.2(3) . .
C77 C78 Sc12 102.8(3) . .
C79 C78 Sc12 57.6(3) . .
Sc2 C78 Sc12 40.8(3) . .
C69 C79 C80 119.4 . .
C69 C79 C78 121.4 . .
C80 C79 C78 110.5 . .
C69 C79 Sc12 60.3(4) . .
C80 C79 Sc12 91.1(4) . .
C78 C79 Sc12 91.5(4) . .
C69 C79 Sc2 103.31(10) . .
C80 C79 Sc2 73.82(12) . .
C78 C79 Sc2 62.61(12) . .
Sc12 C79 Sc2 43.4(4) . .
C69 C79 Sc8 65.68(12) . .
C80 C79 Sc8 72.34(13) . .
C78 C79 Sc8 105.71(11) . .
Sc12 C79 Sc8 20.6(4) . .
Sc2 C79 Sc8 46.70(13) . .
C72 C80 C79 123.4 . .
C72 C80 C76 120.4 . .
C79 C80 C76 105.6 . .
C72 C80 Sc2 101.40(11) . .
C79 C80 Sc2 73.97(12) . .
C76 C80 Sc2 59.67(11) . .
C72 C80 Sc8 63.21(12) . .
C79 C80 Sc8 76.40(13) . .
C76 C80 Sc8 103.22(11) . .
Sc2 C80 Sc8 47.26(13) . .
C72 C80 Sc12 82.2(3) . .
C79 C80 Sc12 58.0(3) . .
C76 C80 Sc12 99.5(3) . .
Sc2 C80 Sc12 39.8(3) . .
Sc8 C80 Sc12 20.0(3) . .
N2 C81 C9 102.8(3) . .
N2 C81 C1 102.9(3) . .
C9 C81 C1 0.3(4) . .
N2 C81 H81A 111.2 . .
C9 C81 H81A 111.4 . .
C1 C81 H81A 111.2 . .
N2 C81 H81B 111.2 . .
C9 C81 H81B 111.0 . .
C1 C81 H81B 111.2 . .
H81A C81 H81B 109.1 . .
N2 C82 C1 100.4(3) . .
N2 C82 C9 103.2(4) . .
C1 C82 C9 5.0(5) . .
N2 C82 H82A 111.1 . .
C1 C82 H82A 108.8 . .
C9 C82 H82A 111.1 . .
N2 C82 H82B 111.1 . .
C1 C82 H82B 116.1 . .
C9 C82 H82B 111.1 . .
H82A C82 H82B 109.1 . .
N2 C83 C96 109.7(3) . .
N2 C83 C84 108.2(3) . .
C96 C83 C84 103.7(3) . .
N2 C83 C90 107.9(3) . .
C96 C83 C90 113.1(3) . .
C84 C83 C90 114.1(3) . .
C85 C84 C89 118.0(3) . .
C85 C84 C83 120.5(3) . .
C89 C84 C83 121.1(3) . .
C86 C85 C84 120.8(4) . .
C86 C85 H85A 119.6 . .
C84 C85 H85A 119.6 . .
C87 C86 C85 120.5(4) . .
C87 C86 H86A 119.8 . .
C85 C86 H86A 119.8 . .
C86 C87 C88 119.6(4) . .
C86 C87 H87A 120.2 . .
C88 C87 H87A 120.2 . .
C87 C88 C89 120.3(4) . .
C87 C88 H88A 119.9 . .
C89 C88 H88A 119.9 . .
C88 C89 C84 120.8(4) . .
C88 C89 H89A 119.6 . .
C84 C89 H89A 119.6 . .
C91 C90 C95 117.8(4) . .
C91 C90 C83 120.6(3) . .
C95 C90 C83 121.0(3) . .
C92 C91 C90 121.2(4) . .
C92 C91 H91A 119.4 . .
C90 C91 H91A 119.4 . .
C93 C92 C91 119.9(4) . .
C93 C92 H92A 120.1 . .
C91 C92 H92A 120.1 . .
C94 C93 C92 119.7(4) . .
C94 C93 H93A 120.2 . .
C92 C93 H93A 120.2 . .
C95 C94 C93 120.6(4) . .
C95 C94 H94A 119.7 . .
C93 C94 H94A 119.7 . .
C94 C95 C90 120.8(4) . .
C94 C95 H95A 119.6 . .
C90 C95 H95A 119.6 . .
C97 C96 C101 118.2(4) . .
C97 C96 C83 122.1(3) . .
C101 C96 C83 119.2(3) . .
C96 C97 C98 120.6(4) . .
C96 C97 H97A 119.7 . .
C98 C97 H97A 119.7 . .
C99 C98 C97 120.5(5) . .
C99 C98 H98A 119.8 . .
C97 C98 H98A 119.8 . .
C98 C99 C100 119.5(4) . .
C98 C99 H99A 120.3 . .
C100 C99 H99A 120.3 . .
C101 C100 C99 120.3(4) . .
C101 C100 H10A 119.9 . .
C99 C100 H10A 119.9 . .
C100 C101 C96 120.9(4) . .
C100 C101 H10B 119.6 . .
C96 C101 H10B 119.6 . .
C103 C102 C104 121.4(5) . 2_674
C103 C102 H10C 119.3 . .
C104 C102 H10C 119.3 2_674 .
C102 C103 C104 122.1(5) . .
C102 C103 H10D 119.0 . .
C104 C103 H10D 119.0 . .
C103 C104 C102 116.5(4) . 2_674
C103 C104 H10E 121.7 . .
C102 C104 H10E 121.7 2_674 .
C106 S1 C105 33.0(3) . .
S1 C105 S2 174.3(6) . .
S1 C106 S2A 171.3(6) . .
S4 C107 S3 172.6(10) . .
C111 C110 C115 120.0 . .
C111 C110 H110 120.0 . .
C115 C110 H110 120.0 . .
C110 C111 C112 120.0 . .
C110 C111 H111 120.0 . .
C112 C111 H111 120.0 . .
C113 C112 C111 120.0 . .
C113 C112 H112 120.0 . .
C111 C112 H112 120.0 . .
C114 C113 C112 120.0 . .
C114 C113 H113 120.0 . .
C112 C113 H113 120.0 . .
C113 C114 C115 120.0 . .
C113 C114 H114 120.0 . .
C115 C114 H114 120.0 . .
C114 C115 C110 120.0 . .
C114 C115 H115 120.0 . .
C110 C115 H115 120.0 . .
C108 S5 S5 0.0(2) . 2_765
S5 C108 S5 180.0(5) . 2_765
C109 C109 S6 172.8(4) 2_765 .

loop_
_geom_bond_atom_site_label_1
_geom_bond_atom_site_label_2
_geom_bond_distance
_geom_bond_site_symmetry_2
Sc1 N1 2.038(4) .
Sc1 C15 2.082(4) .
Sc1 C25 2.141(6) .
Sc1 C24 2.176(6) .
Sc1 C14 2.182(4) .
Sc1 C3 2.211(4) .
Sc1 C26 2.385(6) .
Sc1 C55 2.413(6) .
Sc1 C13 2.424(4) .
Sc2 N1 2.019(4) .
Sc2 C77 2.096(4) .
Sc2 C67 2.165(7) .
Sc2 C76 2.235(5) .
Sc2 C78 2.298(5) .
Sc2 C48 2.341(8) .
Sc2 C66 2.353(7) .
Sc3 N1 2.035(4) .
Sc3 C40 2.123(4) .
Sc3 C41 2.138(7) .
Sc3 C30 2.246(7) .
Sc3 C51 2.284(5) .
Sc4 N1 2.027(4) .
Sc4 C27 2.079(4) .
Sc4 C18 2.108(6) .
Sc4 C4 2.140(6) .
Sc4 C28 2.215(4) .
Sc4 C26 2.267(4) .
Sc4 C19 2.373(6) .
Sc4 C5 2.435(5) .
Sc5 N1 2.001(4) .
Sc5 C27 2.118(6) .
Sc5 C18 2.131(4) .
Sc5 C4 2.182(4) .
Sc5 C28 2.209(6) .
Sc5 C26 2.343(6) .
Sc5 C19 2.430(4) .
Sc6 N1 2.015(4) .
Sc6 C41 2.108(4) .
Sc6 C40 2.134(6) .
Sc6 C21 2.263(6) .
Sc6 C30 2.273(5) .
Sc6 C60 2.275(5) .
Sc6 C51 2.317(6) .
Sc7 N1 2.012(5) .
Sc7 C75 2.104(5) .
Sc7 C61 2.110(5) .
Sc7 C49 2.138(7) .
Sc7 C38 2.310(7) .
Sc7 C50 2.346(7) .
Sc7 C76 2.365(6) .
Sc7 C48 2.378(8) .
Sc7 C62 2.433(6) .
Sc8 N1 2.066(5) .
Sc8 C71 2.094(5) .
Sc8 C45 2.109(7) .
Sc8 C70 2.154(5) .
Sc8 C44 2.204(8) .
Sc8 C34 2.333(7) .
Sc9 N1 2.018(5) .
Sc9 C23 2.068(5) .
Sc9 C13 2.078(7) .
Sc9 C22 2.198(6) .
Sc9 C31 2.275(7) .
Sc9 C7 2.296(6) .
Sc10 N1 2.030(5) .
Sc10 C71 2.109(6) .
Sc10 C45 2.149(5) .
Sc10 C44 2.160(5) .
Sc10 C70 2.270(7) .
Sc10 C72 2.315(7) .
Sc10 C34 2.385(5) .
Sc10 C54 2.404(6) .
Sc11 N1 2.057(10) .
Sc11 C51 2.076(10) .
Sc11 C42 2.113(12) .
Sc11 C50 2.211(12) .
Sc11 C62 2.265(13) .
Sc11 C43 2.265(12) .
Sc12 N1 2.047(15) .
Sc12 C69 2.066(15) .
Sc12 C64 2.084(16) .
Sc12 C44 2.255(15) .
Sc12 C68 2.271(16) .
Sc12 C70 2.294(15) .
Sc12 C65 2.328(16) .
Sc13 N1 1.980(15) .
Sc13 C22 2.171(16) .
Sc13 C31 2.200(16) .
Sc13 C32 2.203(16) .
Sc13 C53 2.255(16) .
Sc13 C21 2.333(16) .
Sc14 N1 2.001(14) .
Sc14 C29 2.076(15) .
Sc14 C20 2.084(14) .
Sc14 C30 2.223(15) .
Sc14 C11 2.276(15) .
Sc14 C21 2.286(14) .
Sc14 C6 2.286(15) .
Sc15 N1 2.042(12) .
Sc15 C23 2.051(13) .
Sc15 C13 2.136(13) .
Sc15 C7 2.137(13) .
Sc15 C22 2.233(13) .
Sc15 C12 2.238(13) .
Sc15 C31 2.247(12) .
Sc15 C11 2.348(13) .
N2 C82 1.457(5) .
N2 C81 1.464(5) .
N2 C83 1.495(5) .
C1 C5 1.521(7) .
C1 C2 1.529(6) .
C1 C81 1.554(5) .
C1 C9 1.619(7) .
C2 C12 1.382(7) .
C2 C3 1.437(7) .
C3 C4 1.435(10) .
C3 C15 1.440(8) .
C4 C5 1.419(12) .
C4 C18 1.424(8) .
C5 C6 1.401(10) .
C6 C20 1.416(9) .
C6 C7 1.449(8) .
C7 C8 1.394(13) .
C7 C23 1.445(7) .
C8 C25 1.439(9) .
C8 C9 1.520(13) .
C9 C10 1.519(13) .
C9 C82 1.555(6) .
C10 C11 1.403(13) .
C10 C27 1.423(7) .
C11 C29 1.444(9) .
C11 C12 1.461(8) .
C12 C13 1.430(7) .
C13 C31 1.434(11) .
C13 C14 1.461(12) .
C14 C15 1.438(8) .
C14 C33 1.448(9) .
C15 C16 1.425(7) .
C16 C17 1.437(8) .
C16 C35 1.449(8) .
C17 C18 1.420(8) .
C17 C37 1.442(9) .
C18 C19 1.403(9) .
C19 C20 1.428(13) .
C19 C39 1.465(12) .
C20 C21 1.434(8) .
C21 C22 1.423(13) .
C21 C40 1.435(9) .
C22 C53 1.416(9) .
C22 C23 1.420(11) .
C23 C24 1.437(10) .
C24 C55 1.440(10) .
C24 C25 1.462(9) .
C25 C26 1.444(9) .
C26 C27 1.405(10) .
C26 C57 1.454(8) .
C27 C28 1.489(14) .
C28 C59 1.416(9) .
C28 C29 1.457(13) .
C29 C30 1.427(13) .
C30 C31 1.400(13) .
C30 C41 1.452(11) .
C31 C32 1.487(10) .
C32 C43 1.395(11) .
C32 C33 1.479(13) .
C33 C34 1.430(9) .
C34 C35 1.420(9) .
C34 C45 1.447(9) .
C35 C36 1.444(8) .
C36 C47 1.432(8) .
C36 C37 1.440(9) .
C37 C38 1.417(8) .
C38 C39 1.395(9) .
C38 C49 1.432(8) .
C39 C40 1.462(14) .
C40 C51 1.417(10) .
C41 C42 1.408(12) .
C41 C60 1.411(14) .
C42 C62 1.407(13) .
C42 C43 1.463(17) .
C43 C44 1.419(14) .
C44 C45 1.431(15) .
C44 C64 1.493(10) .
C45 C46 1.433(10) .
C46 C47 1.426(9) .
C46 C65 1.474(11) .
C47 C48 1.444(10) .
C48 C49 1.425(11) .
C48 C67 1.441(10) .
C49 C50 1.424(12) .
C50 C51 1.424(12) .
C50 C68 1.443(8) .
C51 C52 1.423(12) .
C52 C53 1.432(10) .
C52 C70 1.437(11) .
C53 C54 1.451(11) .
C54 C71 1.426(9) .
C54 C55 1.458(8) .
C55 C56 1.421(9) .
C56 C57 1.444(8) .
C56 C73 1.449(9) .
C57 C58 1.445(10) .
C58 C59 1.405(10) .
C58 C74 1.473(10) .
C59 C60 1.398(10) .
C60 C61 1.442(16) .
C61 C62 1.365(15) .
C61 C75 1.427(10) .
C62 C63 1.427(12) .
C63 C77 1.384(12) .
C63 C64 1.394(14) .
C64 C65 1.424(14) .
C65 C66 1.429(12) .
C66 C78 1.395(12) .
C66 C67 1.435(9) .
C67 C68 1.456(13) .
C68 C69 1.450(10) .
C69 C79 1.397(11) .
C69 C70 1.427(7) .
C70 C71 1.437(11) .
C71 C72 1.442(8) .
C72 C80 1.402(13) .
C72 C73 1.429(8) .
C73 C74 1.451(9) .
C74 C75 1.394(10) .
C75 C76 1.392(9) .
C76 C80 1.433(15) .
C76 C77 1.492(12) .
C77 C78 1.437(11) .
C78 C79 1.451(9) .
C79 C80 1.458(12) .
C1 C2 1.5149 .
C1 C5 1.5238 .
C1 C82 1.536(5) .
C1 C9 1.6250 .
C2 C12 1.3887 .
C2 C3 1.4159 .
C3 C15 1.3797 .
C3 C4 1.5929 .
C4 C18 1.3768 .
C4 C5 1.4363 .
C5 C6 1.3895 .
C6 C20 1.4380 .
C6 C7 1.4447 .
C7 C8 1.4113 .
C7 C23 1.4505 .
C8 C25 1.4037 .
C8 C9 1.5192 .
C9 C10 1.5168 .
C9 C81 1.534(5) .
C10 C11 1.4017 .
C10 C27 1.4214 .
C11 C29 1.4445 .
C11 C12 1.4494 .
C12 C13 1.4315 .
C13 C14 1.4179 .
C13 C31 1.4421 .
C14 C15 1.3521 .
C14 C33 1.5667 .
C15 C16 1.4551 .
C16 C35 1.3760 .
C16 C17 1.4188 .
C17 C18 1.4136 .
C17 C37 1.5065 .
C18 C19 1.3625 .
C19 C20 1.4765 .
C19 C39 1.5804 .
C20 C21 1.4223 .
C21 C22 1.4247 .
C21 C40 1.4543 .
C22 C23 1.4161 .
C22 C53 1.4233 .
C23 C24 1.4340 .
C24 C55 1.3465 .
C24 C25 1.5939 .
C25 C26 1.3333 .
C26 C27 1.3637 .
C26 C57 1.5295 .
C27 C28 1.5731 .
C28 C59 1.3310 .
C28 C29 1.5632 .
C29 C30 1.4152 .
C30 C31 1.3854 .
C30 C41 1.4564 .
C31 C32 1.4901 .
C32 C43 1.3903 .
C32 C33 1.4065 .
C33 C34 1.3259 .
C34 C45 1.3523 .
C34 C35 1.4735 .
C35 C36 1.3707 .
C36 C37 1.4280 .
C36 C47 1.4908 .
C37 C38 1.4095 .
C38 C49 1.3748 .
C38 C39 1.3866 .
C39 C40 1.4576 .
C40 C51 1.4207 .
C41 C42 1.4184 .
C41 C60 1.4389 .
C42 C62 1.4118 .
C42 C43 1.4448 .
C43 C44 1.4069 .
C44 C45 1.4026 .
C44 C64 1.4819 .
C45 C46 1.5555 .
C46 C47 1.3255 .
C46 C65 1.4438 .
C47 C48 1.3647 .
C48 C67 1.4430 .
C48 C49 1.5588 .
C49 C50 1.4954 .
C50 C51 1.4197 .
C50 C68 1.4476 .
C51 C52 1.4215 .
C52 C53 1.4270 .
C52 C70 1.4492 .
C53 C54 1.3909 .
C54 C55 1.3555 .
C54 C71 1.5566 .
C55 C56 1.4769 .
C56 C73 1.3481 .
C56 C57 1.3606 .
C57 C58 1.4661 .
C58 C59 1.4041 .
C58 C74 1.5165 .
C59 C60 1.3855 .
C60 C61 1.5809 .
C61 C75 1.3908 .
C61 C62 1.4266 .
C62 C63 1.4330 .
C63 C64 1.3790 .
C63 C77 1.3965 .
C64 C65 1.4336 .
C65 C66 1.4255 .
C66 C78 1.4164 .
C66 C67 1.4270 .
C67 C68 1.4275 .
C68 C69 1.4285 .
C69 C79 1.4181 .
C69 C70 1.4371 .
C70 C71 1.3758 .
C71 C72 1.3347 .
C72 C80 1.3580 .
C72 C73 1.4929 .
C73 C74 1.3831 .
C74 C75 1.4215 .
C75 C76 1.3309 .
C76 C77 1.5041 .
C76 C80 1.5697 .
C77 C78 1.4289 .
C78 C79 1.4358 .
C79 C80 1.4268 .
C81 H81A 0.9900 .
C81 H81B 0.9900 .
C82 H82A 0.9900 .
C82 H82B 0.9900 .
C83 C96 1.533(5) .
C83 C84 1.536(5) .
C83 C90 1.538(5) .
C84 C85 1.399(5) .
C84 C89 1.401(5) .
C85 C86 1.389(5) .
C85 H85A 0.9500 .
C86 C87 1.380(6) .
C86 H86A 0.9500 .
C87 C88 1.386(6) .
C87 H87A 0.9500 .
C88 C89 1.389(5) .
C88 H88A 0.9500 .
C89 H89A 0.9500 .
C90 C91 1.397(6) .
C90 C95 1.402(5) .
C91 C92 1.389(6) .
C91 H91A 0.9500 .
C92 C93 1.386(6) .
C92 H92A 0.9500 .
C93 C94 1.383(6) .
C93 H93A 0.9500 .
C94 C95 1.381(6) .
C94 H94A 0.9500 .
C95 H95A 0.9500 .
C96 C97 1.396(6) .
C96 C101 1.405(6) .
C97 C98 1.401(6) .
C97 H97A 0.9500 .
C98 C99 1.377(7) .
C98 H98A 0.9500 .
C99 C100 1.399(7) .
C99 H99A 0.9500 .
C100 C101 1.384(6) .
C100 H10A 0.9500 .
C101 H10B 0.9500 .
C102 C103 1.395(7) .
C102 C104 1.404(7) 2_674
C102 H10C 0.9500 .
C103 C104 1.399(7) .
C103 H10D 0.9500 .
C104 C102 1.404(7) 2_674
C104 H10E 0.9500 .
S1 C106 1.197(3) .
S1 C105 1.482(9) .
S2 C105 1.604(9) .
S2A C106 1.420(15) .
S3 C107 1.551(13) .
S4 C107 1.536(13) .
C110 C111 1.3900 .
C110 C115 1.3901 .
C110 H110 0.9500 .
C111 C112 1.3903 .
C111 H111 0.9500 .
C112 C113 1.3899 .
C112 H112 0.9500 .
C113 C114 1.3899 .
C113 H113 0.9500 .
C114 C115 1.3900 .
C114 H114 0.9500 .
C115 H115 0.9500 .
S5 C108 1.261(6) .
C108 S5 1.261(6) 2_765
S6 C109 1.392(11) .
